data_4310227
loop_
_publ_author_name
'Guillaume Izzet'
'Yves M. Frapart'
'Thierry Prang\'e'
'Karine Provost'
'Alain Michalowicz'
'Olivia Reinaud'

_publ_contact_author_address
; Laboratoire de cristallographie et RMN Biologique (UMR 8015-CNRS), 
  4 Av. de l'Observatoire, 75006 Paris, France
;
_publ_contact_author_email thierry.prange@univ-paris5.fr
_publ_contact_author_fax '33 1 53739925'
_publ_contact_author_name 'Prof. Thierry Prang\'e'
_publ_contact_author_phone '33 1 53739663'
_publ_section_title
;
X-ray Diffraction and EXAFS Studies of Hydroxo-Cu(II) Complexes Based on
a Calix[6]arene-N3 Ligand: Evidence for a Mononuclear-Dinuclear
Equilibrium Controlled by Supramolecular Features
;
_journal_name_full 'Inorganic Chemistry'
_journal_page_first 9743
_journal_page_last 9751
_journal_paper_doi 10.1021/ic0511322
_journal_volume 44
_journal_year 2005
_chemical_formula_moiety
;
  2(C84 H108 Cu N6 O7),
  0.714(C H2 Cl2), 0.494(C H2 Cl2), 0.534(C H2 Cl2), 
  0.567(C H2 Cl2), 0.715(C H2 Cl2), 0.89(C4 H10 O),
  2(Cl O4)
;
_chemical_formula_sum 'C174.58 H230.95 Cl8.05 Cu2 N12 O22.89'
_chemical_formula_weight 3276.32
_chemical_name_common
;
Compound 2 - oslla -
;
_chemical_name_systematic
;
  di Hydroxo-Cu(II) Calix[6]arene-tri(O-methyl-imidazole), di-
  perchlorate, solvate: five CH2Cl2, one ether
;
_space_group_IT_number 1
_symmetry_cell_setting triclinic
_symmetry_space_group_name_Hall 'P 1'
_symmetry_space_group_name_H-M 'P 1'
_atom_sites_solution_hydrogens geom
_atom_sites_solution_primary direct
_atom_sites_solution_secondary difmap
_audit_creation_method SHELXH-97
_cell_angle_alpha 69.67(8)
_cell_angle_beta 80.58(8)
_cell_angle_gamma 64.63(8)
_cell_formula_units_Z 1
_cell_length_a 15.279(4)
_cell_length_b 16.130(4)
_cell_length_c 22.828(4)
_cell_measurement_temperature 193(2)
_cell_volume 4766(4)
_computing_cell_refinement 'DENZO/HKL, Otwinowski & Minor, 1997)'
_computing_data_collection 'DENZO/HKL, Otwinowski & Minor, 1997)'
_computing_data_reduction 'SCALEPACK/HKL, Otwinowski & Minor, 1997)'
_computing_structure_refinement 'SHELXH-97 (Sheldrick, 1997)'
_computing_structure_solution 'SHELXS-97 (Sheldrick, 1990)'
_diffrn_ambient_temperature 193(2)
_diffrn_measured_fraction_theta_full 0.918
_diffrn_measured_fraction_theta_max 0.918
_diffrn_measurement_device_type 'MAR RESEARCH 345 Image plate'
_diffrn_measurement_method rotation
_diffrn_radiation_monochromator 'silicon III'
_diffrn_radiation_source monochromatic
_diffrn_radiation_type synchrotron
_diffrn_radiation_wavelength 0.952
_diffrn_reflns_av_R_equivalents 0.0750
_diffrn_reflns_av_sigmaI/netI 0.0259
_diffrn_reflns_limit_h_max 14
_diffrn_reflns_limit_h_min -13
_diffrn_reflns_limit_k_max 15
_diffrn_reflns_limit_k_min -14
_diffrn_reflns_limit_l_max 22
_diffrn_reflns_limit_l_min 0
_diffrn_reflns_number 22741
_diffrn_reflns_theta_full 27.37
_diffrn_reflns_theta_max 27.37
_diffrn_reflns_theta_min 2.46
_diffrn_standards_decay_% 0
_diffrn_standards_interval_count 0
_diffrn_standards_interval_time 120
_diffrn_standards_number 7000
_exptl_absorpt_coefficient_mu 1.043
_exptl_absorpt_correction_type none
_exptl_crystal_colour green
_exptl_crystal_density_diffrn 1.141
_exptl_crystal_density_method 'not measured'
_exptl_crystal_description needle
_exptl_crystal_F_000 1740.13
_exptl_crystal_size_max 0.3
_exptl_crystal_size_mid 0.1
_exptl_crystal_size_min 0.1
_refine_diff_density_max 0.597
_refine_diff_density_min -0.386
_refine_diff_density_rms 0.085
_refine_ls_abs_structure_details 'Flack H D (1983), Acta Cryst. A39, 876-881'
_refine_ls_abs_structure_Flack 0.13(4)
_refine_ls_extinction_method none
_refine_ls_goodness_of_fit_ref 1.040
_refine_ls_hydrogen_treatment constr
_refine_ls_matrix_type full
_refine_ls_number_parameters 1810
_refine_ls_number_reflns 8041
_refine_ls_number_restraints 2343
_refine_ls_restrained_S_all 1.021
_refine_ls_R_factor_all 0.0884
_refine_ls_R_factor_gt 0.0762
_refine_ls_shift/su_max 0.019
_refine_ls_shift/su_mean 0.007
_refine_ls_structure_factor_coef Fsqd
_refine_ls_weighting_details 'calc w=1/[\s^2^(Fo^2^)+(0.1781P)^2^+5.1989P] where P=(Fo^2^+2Fc^2^)/3'
_refine_ls_weighting_scheme calc
_refine_ls_wR_factor_gt 0.2194
_refine_ls_wR_factor_ref 0.2229
_reflns_number_gt 6448
_reflns_number_total 8041
_reflns_threshold_expression >2sigma(I)
_cod_data_source_file ic0511322si20050708_042913.cif
_cod_data_source_block oslla
_cod_original_cell_volume 4766(3)
_cod_database_code 4310227
_publ_section_details
;           
Some "Alert A"s remain (resolution too low ..etc) They are due
 to geometric limitations of the MAR RESEACH Image plate 
 during  data collection at the synchrotron place and has no 
 real incidence on the accuracy of the structure 
 (max resolution about 1.1 A, data completness 90 %)
 
 In addition:
-Structure with a large content of solvent.
 This structure is large enough to mimic "protein"
 hydration - hydrogens on water molecules are not visible..etc
-B factors are in the order of what is found in protein atoms
 and false alert on terbutyl groups occurs 
 (Ueq as Compared to Neighbors...)
-Due to the paucity of observed data, restraints were applied on
  all atomic distances and angles, an usual way in macromolecular
  refinements. Some atoms are kept isotropic to avoid refinement
  instabilities.
-Although the structure itself is centrosymmetric, the solvent 
 distribution brakes this centrosymmetry (odd number of solvent
 molecules). Refinements proceed smoothly only in the P1 space 
 group.
;

loop_
_symmetry_equiv_pos_as_xyz
'x, y, z'

loop_
_atom_site_label
_atom_site_type_symbol
_atom_site_fract_x
_atom_site_fract_y
_atom_site_fract_z
_atom_site_U_iso_or_equiv
_atom_site_adp_type
_atom_site_occupancy
_atom_site_symmetry_multiplicity
_atom_site_calc_flag
_atom_site_refinement_flags
_atom_site_disorder_assembly
_atom_site_disorder_group
Cu1 Cu 0.4287(3) 0.6073(3) 0.97732(17) 0.0352(6) Uani 1 1 d . . .
O1 O 0.4278(8) 0.4817(8) 1.0223(5) 0.049(3) Uani 1 1 d . . .
Cu2 Cu 0.5659(3) 0.3994(3) 1.01795(17) 0.0372(7) Uani 1 1 d . . .
O2 O 0.5650(8) 0.5271(8) 0.9717(5) 0.049(3) Uani 1 1 d . . .
C1A C 0.7899(16) -0.1088(8) 1.8769(5) 0.068(7) Uani 0.714(16) 1 d PDU . .
H1A1 H 0.8583 -0.1441 1.8862 0.081 Uiso 0.714(16) 1 calc PR . .
H1A2 H 0.7529 -0.1089 1.9158 0.081 Uiso 0.714(16) 1 calc PR . .
Cl1A Cl 0.7531(8) -0.1570(7) 1.8325(4) 0.132(5) Uani 0.714(16) 1 d PDU . .
Cl2A Cl 0.7649(6) 0.0089(5) 1.8272(4) 0.117(4) Uani 0.714(16) 1 d PDU . .
C1B C 0.9138(15) 0.659(3) 1.0122(9) 0.119(15) Uani 0.494(16) 1 d PDU . .
H1B1 H 0.9459 0.6102 1.0500 0.143 Uiso 0.494(16) 1 calc PR . .
H1B2 H 0.8882 0.7222 1.0178 0.143 Uiso 0.494(16) 1 calc PR . .
Cl1B Cl 0.8231(10) 0.6361(14) 0.9913(8) 0.168(8) Uani 0.494(16) 1 d PDU . .
Cl2B Cl 0.9915(8) 0.6536(10) 0.9469(5) 0.125(6) Uani 0.494(16) 1 d PDU . .
C1C C 0.1370(10) 0.265(4) 1.806(2) 0.31(8) Uani 0.534(16) 1 d PDU . .
H1C1 H 0.1869 0.2886 1.7860 0.368 Uiso 0.534(16) 1 calc PR . .
H1C2 H 0.1670 0.1996 1.8333 0.368 Uiso 0.534(16) 1 calc PR . .
Cl1C Cl 0.0519(7) 0.3413(8) 1.8466(5) 0.121(5) Uani 0.534(16) 1 d PDU . .
Cl2C Cl 0.0628(9) 0.2747(10) 1.7514(7) 0.158(8) Uani 0.534(16) 1 d PDU . .
C1D C 0.196(2) 1.1190(9) 0.1189(9) 0.099(10) Uani 0.567(15) 1 d PDU . .
H1D1 H 0.1259 1.1542 0.1157 0.119 Uiso 0.567(15) 1 calc PR . .
H1D2 H 0.2243 1.1248 0.0773 0.119 Uiso 0.567(15) 1 calc PR . .
Cl1D Cl 0.2267(7) 0.9979(6) 0.1637(5) 0.081(4) Uani 0.567(15) 1 d PDU . .
Cl2D Cl 0.2448(11) 1.1595(8) 0.1619(6) 0.132(6) Uani 0.567(15) 1 d PDU . .
C1E C 0.8481(13) 0.731(3) 1.1932(7) 0.160(14) Uani 0.715(16) 1 d PDU . .
H1E1 H 0.8722 0.6747 1.1791 0.192 Uiso 0.715(16) 1 calc PR . .
H1E2 H 0.8281 0.7890 1.1575 0.192 Uiso 0.715(16) 1 calc PR . .
Cl1E Cl 0.7539(7) 0.7312(9) 1.2484(4) 0.152(5) Uani 0.715(16) 1 d PDU . .
Cl2E Cl 0.9343(6) 0.7273(11) 1.2370(7) 0.171(6) Uani 0.715(16) 1 d PDU . .
O1F O 0.9565(19) 0.5701(16) 0.4867(13) 0.171(14) Uani 0.89(3) 1 d PDU . .
C1F C 1.070(3) 0.403(2) 0.551(2) 0.31(4) Uani 0.89(3) 1 d PDU . .
H1F1 H 1.0893 0.3355 0.5563 0.464 Uiso 0.89(3) 1 calc PR . .
H1F2 H 1.0508 0.4141 0.5904 0.464 Uiso 0.89(3) 1 calc PR . .
H1F3 H 1.1229 0.4210 0.5334 0.464 Uiso 0.89(3) 1 calc PR . .
C2F C 0.983(3) 0.4635(16) 0.5058(18) 0.23(2) Uani 0.89(3) 1 d PDU . .
H2F1 H 0.9989 0.4433 0.4687 0.272 Uiso 0.89(3) 1 calc PR . .
H2F2 H 0.9272 0.4505 0.5260 0.272 Uiso 0.89(3) 1 calc PR . .
C3F C 0.914(3) 0.6283(17) 0.4232(10) 0.191(16) Uani 0.89(3) 1 d PDU . .
H3F1 H 0.8784 0.5976 0.4130 0.229 Uiso 0.89(3) 1 calc PR . .
H3F2 H 0.9660 0.6282 0.3926 0.229 Uiso 0.89(3) 1 calc PR . .
C4F C 0.8448(19) 0.7342(16) 0.4180(11) 0.146(11) Uani 0.89(3) 1 d PDU . .
H4F1 H 0.8209 0.7679 0.3762 0.219 Uiso 0.89(3) 1 calc PR . .
H4F2 H 0.8794 0.7653 0.4277 0.219 Uiso 0.89(3) 1 calc PR . .
H4F3 H 0.7914 0.7351 0.4469 0.219 Uiso 0.89(3) 1 calc PR . .
Cl1G Cl 0.8042(4) 0.9423(4) 1.0282(2) 0.106(2) Uani 1 1 d DU . .
O1G O 0.7437(10) 1.0464(5) 1.0069(6) 0.127(6) Uani 1 1 d DU . .
O2G O 0.8919(8) 0.9205(12) 0.9886(7) 0.192(10) Uani 1 1 d DU . .
O3G O 0.7492(11) 0.8885(11) 1.0248(8) 0.191(10) Uani 1 1 d DU . .
O4G O 0.8319(12) 0.9141(10) 1.0933(4) 0.186(10) Uani 1 1 d DU . .
Cl1H Cl 0.1862(4) 0.0624(4) 0.9661(3) 0.0986(18) Uani 1 1 d DU . .
O1H O 0.2536(7) -0.0367(5) 0.9974(6) 0.126(6) Uani 1 1 d DU . .
O2H O 0.1023(6) 0.0917(8) 1.0075(5) 0.097(4) Uani 1 1 d DU . .
O3H O 0.2355(8) 0.1280(8) 0.9523(7) 0.155(7) Uani 1 1 d DU . .
O4H O 0.1544(9) 0.0657(10) 0.9078(5) 0.170(8) Uani 1 1 d DU . .
O11 O 0.6519(8) 0.1677(8) 1.1789(5) 0.054(3) Uani 1 1 d DU . .
C28 C 0.5985(9) 0.1161(9) 1.2212(5) 0.060(4) Uani 1 1 d DU . .
C23 C 0.6473(9) 0.0209(10) 1.2556(7) 0.052(4) Uani 1 1 d DU . .
C24 C 0.5945(9) -0.0294(11) 1.2971(6) 0.050(4) Uani 1 1 d DU . .
H24 H 0.6271 -0.0938 1.3201 0.060 Uiso 1 1 calc R . .
C25 C 0.4955(10) 0.0150(11) 1.3045(7) 0.060(5) Uani 1 1 d DU . .
C26 C 0.4480(11) 0.1106(11) 1.2703(7) 0.062(5) Uani 1 1 d DU . .
H26 H 0.3810 0.1401 1.2741 0.075 Uiso 1 1 calc R . .
C27 C 0.4984(9) 0.1650(10) 1.2296(6) 0.047(4) Uani 1 1 d DU . .
C73 C 0.4406(10) -0.0438(11) 1.3462(7) 0.063(5) Uani 1 1 d DU . .
C74 C 0.3314(14) 0.009(2) 1.3591(14) 0.147(11) Uiso 1 1 d DU . .
H74A H 0.3069 -0.0365 1.3871 0.221 Uiso 1 1 calc R . .
H74B H 0.2971 0.0394 1.3205 0.221 Uiso 1 1 calc R . .
H74C H 0.3224 0.0574 1.3776 0.221 Uiso 1 1 calc R . .
C75 C 0.4879(13) -0.1033(14) 1.4097(8) 0.084(6) Uiso 1 1 d DU . .
H75A H 0.4507 -0.1385 1.4351 0.125 Uiso 1 1 calc R . .
H75B H 0.4901 -0.0611 1.4299 0.125 Uiso 1 1 calc R . .
H75C H 0.5525 -0.1477 1.4041 0.125 Uiso 1 1 calc R . .
C76 C 0.4487(12) -0.1205(12) 1.3162(8) 0.071(5) Uiso 1 1 d DU . .
H76A H 0.4151 -0.1591 1.3423 0.107 Uiso 1 1 calc R . .
H76B H 0.5157 -0.1612 1.3123 0.107 Uiso 1 1 calc R . .
H76C H 0.4203 -0.0883 1.2756 0.107 Uiso 1 1 calc R . .
C22 C 0.7569(9) -0.0277(13) 1.2544(7) 0.054(4) Uani 1 1 d DU . .
H22A H 0.7759 -0.0953 1.2784 0.065 Uiso 1 1 calc R . .
H22B H 0.7782 -0.0246 1.2115 0.065 Uiso 1 1 calc R . .
O12 O 0.8837(9) 0.0586(9) 1.1761(5) 0.068(3) Uani 1 1 d DU . .
C35 C 0.8680(8) 0.0567(8) 1.2402(6) 0.052(3) Uani 1 1 d DU . .
C30 C 0.9121(10) 0.0990(11) 1.2625(6) 0.053(4) Uani 1 1 d DU . .
C31 C 0.8929(11) 0.0974(12) 1.3265(6) 0.056(4) Uani 1 1 d DU . .
H31 H 0.9192 0.1277 1.3421 0.067 Uiso 1 1 calc R . .
C32 C 0.8374(10) 0.0529(11) 1.3648(5) 0.053(4) Uani 1 1 d DU . .
C33 C 0.7925(11) 0.0128(10) 1.3407(6) 0.049(4) Uani 1 1 d DU . .
H33 H 0.7505 -0.0134 1.3660 0.059 Uiso 1 1 calc R . .
C34 C 0.8101(10) 0.0117(10) 1.2785(6) 0.049(3) Uani 1 1 d DU . .
C77 C 0.8153(8) 0.0531(10) 1.4315(5) 0.046(4) Uani 1 1 d DU . .
C78 C 0.830(3) -0.044(2) 1.482(2) 0.30(3) Uiso 1 1 d DU . .
H78A H 0.8117 -0.0344 1.5224 0.457 Uiso 1 1 calc R . .
H78B H 0.8973 -0.0877 1.4828 0.457 Uiso 1 1 calc R . .
H78C H 0.7912 -0.0718 1.4734 0.457 Uiso 1 1 calc R . .
C79 C 0.7060(13) 0.112(2) 1.4369(15) 0.157(11) Uiso 1 1 d DU . .
H79A H 0.6895 0.1135 1.4792 0.235 Uiso 1 1 calc R . .
H79B H 0.6705 0.0837 1.4256 0.235 Uiso 1 1 calc R . .
H79C H 0.6897 0.1773 1.4094 0.235 Uiso 1 1 calc R . .
C80 C 0.8664(18) 0.1029(19) 1.4504(13) 0.133(9) Uiso 1 1 d DU . .
H80A H 0.8516 0.0998 1.4935 0.199 Uiso 1 1 calc R . .
H80B H 0.8445 0.1693 1.4248 0.199 Uiso 1 1 calc R . .
H80C H 0.9351 0.0711 1.4450 0.199 Uiso 1 1 calc R . .
C29 C 0.9715(11) 0.1545(12) 1.2221(7) 0.052(3) Uani 1 1 d DU . .
H29A H 1.0392 0.1154 1.2325 0.062 Uiso 1 1 calc R . .
H29B H 0.9649 0.1620 1.1788 0.062 Uiso 1 1 calc R . .
O13 O 0.8230(8) 0.3355(9) 1.1477(5) 0.058(3) Uani 1 1 d DU . .
C42 C 0.8752(8) 0.3367(10) 1.1924(5) 0.044(3) Uani 1 1 d DU . .
C37 C 0.8536(9) 0.4240(11) 1.2026(6) 0.051(4) Uani 1 1 d DU . .
C38 C 0.9116(10) 0.4260(11) 1.2430(6) 0.051(4) Uani 1 1 d DU . .
H38 H 0.9004 0.4850 1.2475 0.062 Uiso 1 1 calc R . .
C39 C 0.9858(12) 0.3425(11) 1.2771(7) 0.064(5) Uani 1 1 d DU . .
C40 C 0.9989(11) 0.2557(12) 1.2706(8) 0.066(5) Uani 1 1 d DU . .
H40 H 1.0438 0.1990 1.2958 0.079 Uiso 1 1 calc R . .
C41 C 0.9471(11) 0.2493(11) 1.2271(7) 0.058(4) Uani 1 1 d DU . .
C81 C 1.0488(10) 0.3449(12) 1.3193(6) 0.060(5) Uani 1 1 d DU . .
C82 C 1.0257(18) 0.4452(14) 1.3240(12) 0.117(9) Uiso 1 1 d DU . .
H82A H 1.0715 0.4397 1.3508 0.176 Uiso 1 1 calc R . .
H82B H 0.9615 0.4702 1.3410 0.176 Uiso 1 1 calc R . .
H82C H 1.0297 0.4881 1.2832 0.176 Uiso 1 1 calc R . .
C83 C 1.1594(13) 0.3035(17) 1.3008(11) 0.105(8) Uiso 1 1 d DU . .
H83A H 1.1963 0.3076 1.3292 0.158 Uiso 1 1 calc R . .
H83B H 1.1691 0.3404 1.2590 0.158 Uiso 1 1 calc R . .
H83C H 1.1803 0.2372 1.3030 0.158 Uiso 1 1 calc R . .
C84 C 1.0366(15) 0.2819(15) 1.3862(8) 0.096(7) Uiso 1 1 d DU . .
H84A H 1.0783 0.2809 1.4139 0.145 Uiso 1 1 calc R . .
H84B H 1.0534 0.2173 1.3862 0.145 Uiso 1 1 calc R . .
H84C H 0.9705 0.3084 1.4000 0.145 Uiso 1 1 calc R . .
C36 C 0.7709(10) 0.5126(11) 1.1690(7) 0.048(4) Uani 1 1 d DU . .
H36A H 0.7441 0.4964 1.1409 0.057 Uiso 1 1 calc R . .
H36B H 0.7957 0.5604 1.1437 0.057 Uiso 1 1 calc R . .
O8 O 0.5995(8) 0.6767(8) 1.1217(5) 0.056(3) Uani 1 1 d DU . .
C7 C 0.6027(8) 0.6397(8) 1.1863(6) 0.039(3) Uani 1 1 d DU . .
C2 C 0.5244(9) 0.6762(10) 1.2237(6) 0.046(4) Uani 1 1 d DU . .
C3 C 0.5332(10) 0.6378(11) 1.2884(6) 0.047(4) Uani 1 1 d DU . .
H3 H 0.4802 0.6620 1.3133 0.057 Uiso 1 1 calc R . .
C4 C 0.6187(9) 0.5641(12) 1.3173(5) 0.054(5) Uani 1 1 d DU . .
C5 C 0.6913(10) 0.5212(12) 1.2784(6) 0.054(5) Uani 1 1 d DU . .
H5 H 0.7447 0.4655 1.2962 0.065 Uiso 1 1 calc R . .
C6 C 0.6858(9) 0.5599(11) 1.2129(6) 0.051(5) Uani 1 1 d DU . .
C61 C 0.6304(9) 0.5284(11) 1.3869(6) 0.043(4) Uani 1 1 d DU . .
C62 C 0.7128(17) 0.552(2) 1.3972(15) 0.134(11) Uiso 1 1 d DU . .
H62A H 0.7248 0.5305 1.4411 0.201 Uiso 1 1 calc R . .
H62B H 0.6945 0.6208 1.3811 0.201 Uiso 1 1 calc R . .
H62C H 0.7704 0.5205 1.3759 0.201 Uiso 1 1 calc R . .
C63 C 0.5403(12) 0.5773(15) 1.4232(10) 0.084(6) Uiso 1 1 d DU . .
H63A H 0.5531 0.5501 1.4672 0.126 Uiso 1 1 calc R . .
H63B H 0.4867 0.5671 1.4149 0.126 Uiso 1 1 calc R . .
H63C H 0.5247 0.6453 1.4103 0.126 Uiso 1 1 calc R . .
C64 C 0.6621(15) 0.4177(12) 1.4127(10) 0.083(7) Uiso 1 1 d DU . .
H64A H 0.6689 0.3968 1.4572 0.124 Uiso 1 1 calc R . .
H64B H 0.7231 0.3867 1.3939 0.124 Uiso 1 1 calc R . .
H64C H 0.6142 0.4009 1.4032 0.124 Uiso 1 1 calc R . .
C1 C 0.4331(10) 0.7637(10) 1.1956(8) 0.050(4) Uani 1 1 d DU . .
H1A H 0.4296 0.8183 1.2062 0.060 Uiso 1 1 calc R . .
H1B H 0.4380 0.7797 1.1505 0.060 Uiso 1 1 calc R . .
O9 O 0.3528(7) 0.6662(8) 1.1424(5) 0.052(3) Uani 1 1 d DU . .
C14 C 0.3082(8) 0.6966(8) 1.1953(5) 0.051(4) Uani 1 1 d DU . .
C9 C 0.2331(8) 0.6673(9) 1.2246(5) 0.038(3) Uani 1 1 d DU . .
C10 C 0.1853(10) 0.6984(11) 1.2752(7) 0.050(4) Uani 1 1 d DU . .
H10 H 0.1340 0.6819 1.2946 0.060 Uiso 1 1 calc R . .
C11 C 0.2132(9) 0.7545(11) 1.2977(6) 0.047(4) Uani 1 1 d DU . .
C12 C 0.2904(11) 0.7783(12) 1.2697(6) 0.054(4) Uani 1 1 d DU . .
H12 H 0.3094 0.8142 1.2851 0.065 Uiso 1 1 calc R . .
C13 C 0.3408(10) 0.7486(12) 1.2175(6) 0.053(4) Uani 1 1 d DU . .
C65 C 0.1640(9) 0.7842(10) 1.3548(6) 0.048(4) Uani 1 1 d DU . .
C66 C 0.0699(18) 0.768(2) 1.3780(16) 0.181(13) Uiso 1 1 d DU . .
H66A H 0.0443 0.7906 1.4137 0.272 Uiso 1 1 calc R . .
H66B H 0.0836 0.7010 1.3895 0.272 Uiso 1 1 calc R . .
H66C H 0.0231 0.8041 1.3453 0.272 Uiso 1 1 calc R . .
C67 C 0.1359(18) 0.8940(13) 1.3403(12) 0.122(9) Uiso 1 1 d DU . .
H67A H 0.1058 0.9128 1.3766 0.183 Uiso 1 1 calc R . .
H67B H 0.0915 0.9298 1.3063 0.183 Uiso 1 1 calc R . .
H67C H 0.1931 0.9071 1.3289 0.183 Uiso 1 1 calc R . .
C68 C 0.2326(13) 0.7284(14) 1.4092(8) 0.089(6) Uiso 1 1 d DU . .
H68A H 0.2018 0.7487 1.4449 0.134 Uiso 1 1 calc R . .
H68B H 0.2904 0.7403 1.3982 0.134 Uiso 1 1 calc R . .
H68C H 0.2489 0.6606 1.4190 0.134 Uiso 1 1 calc R . .
C8 C 0.2114(11) 0.5968(12) 1.2062(8) 0.053(4) Uani 1 1 d DU . .
H8A H 0.1439 0.6079 1.2161 0.064 Uiso 1 1 calc R . .
H8B H 0.2199 0.6104 1.1613 0.064 Uiso 1 1 calc R . .
O10 O 0.3061(7) 0.4596(8) 1.1394(4) 0.047(3) Uani 1 1 d DU . .
C21 C 0.3216(7) 0.4267(9) 1.2050(5) 0.036(3) Uani 1 1 d DU . .
C16 C 0.3892(10) 0.3329(10) 1.2332(6) 0.045(4) Uani 1 1 d DU . .
C17 C 0.4014(9) 0.3047(10) 1.2983(6) 0.034(3) Uani 1 1 d DU . .
H17 H 0.4460 0.2434 1.3187 0.041 Uiso 1 1 calc R . .
C18 C 0.3477(11) 0.3676(11) 1.3318(6) 0.052(4) Uani 1 1 d DU . .
C19 C 0.2874(11) 0.4622(11) 1.3012(6) 0.052(4) Uani 1 1 d DU . .
H19 H 0.2569 0.5053 1.3240 0.062 Uiso 1 1 calc R . .
C20 C 0.2712(10) 0.4946(11) 1.2362(6) 0.042(3) Uani 1 1 d DU . .
C69 C 0.3632(11) 0.3356(12) 1.4014(6) 0.062(5) Uani 1 1 d DU . .
C70 C 0.309(2) 0.4103(19) 1.4365(15) 0.164(12) Uiso 1 1 d DU . .
H70A H 0.3239 0.3802 1.4802 0.246 Uiso 1 1 calc R . .
H70B H 0.2409 0.4346 1.4312 0.246 Uiso 1 1 calc R . .
H70C H 0.3299 0.4628 1.4201 0.246 Uiso 1 1 calc R . .
C71 C 0.4721(13) 0.284(2) 1.4188(13) 0.143(10) Uiso 1 1 d DU . .
H71A H 0.4777 0.2627 1.4634 0.214 Uiso 1 1 calc R . .
H71B H 0.5031 0.3278 1.4000 0.214 Uiso 1 1 calc R . .
H71C H 0.5028 0.2291 1.4038 0.214 Uiso 1 1 calc R . .
C72 C 0.3277(19) 0.2539(17) 1.4333(13) 0.129(9) Uiso 1 1 d DU . .
H72A H 0.3369 0.2324 1.4775 0.194 Uiso 1 1 calc R . .
H72B H 0.3640 0.2009 1.4170 0.194 Uiso 1 1 calc R . .
H72C H 0.2602 0.2774 1.4252 0.194 Uiso 1 1 calc R . .
C15 C 0.4445(11) 0.2710(12) 1.1925(7) 0.052(4) Uani 1 1 d DU . .
H15A H 0.4909 0.2954 1.1670 0.062 Uiso 1 1 calc R . .
H15B H 0.3999 0.2756 1.1646 0.062 Uiso 1 1 calc R . .
C49 C 0.6694(11) 0.1486(14) 1.1193(8) 0.072(5) Uani 1 1 d DU . .
H49A H 0.7131 0.1768 1.0939 0.086 Uiso 1 1 calc R . .
H49B H 0.7004 0.0794 1.1266 0.086 Uiso 1 1 calc R . .
C50 C 0.5799(9) 0.1882(9) 1.0859(5) 0.044(3) Uani 1 1 d DU . .
N3 N 0.5352(9) 0.2813(9) 1.0491(5) 0.051(3) Uani 1 1 d DU . .
C51 C 0.4506(11) 0.2904(12) 1.0267(7) 0.058(4) Uani 1 1 d DU . .
H51 H 0.4076 0.3452 0.9989 0.069 Uiso 1 1 calc R . .
C52 C 0.4427(12) 0.2012(13) 1.0542(8) 0.071(5) Uani 1 1 d DU . .
H52 H 0.3917 0.1866 1.0502 0.085 Uiso 1 1 calc R . .
N4 N 0.5253(9) 0.1397(10) 1.0880(6) 0.054(3) Uani 1 1 d DU . .
C53 C 0.5541(14) 0.0337(11) 1.1165(9) 0.074(6) Uani 1 1 d DU . .
H53A H 0.5041 0.0168 1.1102 0.111 Uiso 1 1 calc R . .
H53B H 0.5633 0.0158 1.1605 0.111 Uiso 1 1 calc R . .
H53C H 0.6134 0.0001 1.0973 0.111 Uiso 1 1 calc R . .
C55 C 0.7589(10) 0.2865(11) 1.1633(8) 0.057(4) Uani 1 1 d DU . .
H55A H 0.7751 0.2371 1.2036 0.069 Uiso 1 1 calc R . .
H55B H 0.7647 0.2560 1.1321 0.069 Uiso 1 1 calc R . .
C56 C 0.6599(9) 0.3586(8) 1.1650(6) 0.045(4) Uani 1 1 d DU . .
N5 N 0.6047(9) 0.4140(10) 1.1139(6) 0.060(4) Uani 1 1 d DU . .
C57 C 0.5192(10) 0.4756(10) 1.1369(6) 0.042(4) Uani 1 1 d DU . .
H57 H 0.4650 0.5210 1.1133 0.051 Uiso 1 1 calc R . .
C58 C 0.5285(10) 0.4578(9) 1.2003(6) 0.037(3) Uani 1 1 d DU . .
H58 H 0.4839 0.4908 1.2260 0.044 Uiso 1 1 calc R . .
N6 N 0.6161(9) 0.3820(9) 1.2174(5) 0.052(3) Uani 1 1 d DU . .
C59 C 0.6461(11) 0.3275(12) 1.2837(6) 0.055(4) Uani 1 1 d DU . .
H59A H 0.6013 0.3615 1.3106 0.083 Uiso 1 1 calc R . .
H59B H 0.7099 0.3217 1.2886 0.083 Uiso 1 1 calc R . .
H59C H 0.6463 0.2643 1.2945 0.083 Uiso 1 1 calc R . .
C43 C 0.3300(12) 0.7402(14) 1.0850(7) 0.061(5) Uani 1 1 d DU . .
H43A H 0.3893 0.7388 1.0615 0.073 Uiso 1 1 calc R . .
H43B H 0.2974 0.8022 1.0925 0.073 Uiso 1 1 calc R . .
C44 C 0.2669(9) 0.7294(9) 1.0480(6) 0.058(4) Uani 1 1 d DU . .
N1 N 0.2982(9) 0.6731(10) 1.0103(6) 0.053(4) Uani 1 1 d DU . .
C45 C 0.2164(9) 0.6753(12) 0.9890(7) 0.054(4) Uani 1 1 d DU . .
H45 H 0.2164 0.6391 0.9649 0.065 Uiso 1 1 calc R . .
C46 C 0.1342(10) 0.7417(11) 1.0103(7) 0.051(4) Uani 1 1 d DU . .
H46 H 0.0699 0.7613 1.0011 0.061 Uiso 1 1 calc R . .
N2 N 0.1701(8) 0.7727(10) 1.0490(5) 0.051(4) Uani 1 1 d DU . .
C47 C 0.1035(11) 0.8440(14) 1.0806(8) 0.067(5) Uani 1 1 d DU . .
H47A H 0.0376 0.8601 1.0722 0.101 Uiso 1 1 calc R . .
H47B H 0.1162 0.9013 1.0652 0.101 Uiso 1 1 calc R . .
H47C H 0.1135 0.8166 1.1248 0.101 Uiso 1 1 calc R . .
C87 C 0.9674(17) -0.015(2) 1.1596(12) 0.125(11) Uani 1 1 d U . .
H87A H 0.9668 -0.0053 1.1157 0.188 Uiso 1 1 calc R . .
H87B H 0.9670 -0.0770 1.1829 0.188 Uiso 1 1 calc R . .
H87C H 1.0246 -0.0116 1.1690 0.188 Uiso 1 1 calc R . .
C85 C 0.6343(16) 0.7548(18) 1.1019(10) 0.092(8) Uani 1 1 d U . .
H85A H 0.6323 0.7818 1.0572 0.137 Uiso 1 1 calc R . .
H85B H 0.6997 0.7293 1.1153 0.137 Uiso 1 1 calc R . .
H85C H 0.5937 0.8042 1.1204 0.137 Uiso 1 1 calc R . .
C86 C 0.2200(13) 0.4497(15) 1.1258(9) 0.065(5) Uani 1 1 d U . .
H86A H 0.2112 0.4726 1.0815 0.097 Uiso 1 1 calc R . .
H86B H 0.1636 0.4871 1.1454 0.097 Uiso 1 1 calc R . .
H86C H 0.2294 0.3830 1.1418 0.097 Uiso 1 1 calc R . .
O11' O 0.3456(7) 0.8400(8) 0.8183(5) 0.046(3) Uani 1 1 d DU . .
C28' C 0.3967(8) 0.8924(8) 0.7754(5) 0.036(3) Uani 1 1 d DU . .
C23' C 0.3463(9) 0.9875(9) 0.7397(6) 0.043(3) Uani 1 1 d DU . .
C24' C 0.3987(9) 1.0377(11) 0.7009(8) 0.061(5) Uani 1 1 d DU . .
H24' H 0.3664 1.1029 0.6795 0.073 Uiso 1 1 calc R . .
C25' C 0.5006(9) 0.9926(10) 0.6928(6) 0.042(3) Uani 1 1 d DU . .
C26' C 0.5459(10) 0.8971(10) 0.7271(6) 0.043(4) Uani 1 1 d DU . .
H26' H 0.6126 0.8664 0.7224 0.052 Uiso 1 1 calc R . .
C27' C 0.4971(9) 0.8442(11) 0.7685(8) 0.054(4) Uani 1 1 d DU . .
C73' C 0.5517(10) 1.0491(12) 0.6467(6) 0.077(6) Uani 1 1 d DU . .
C74' C 0.6637(10) 0.9926(12) 0.6458(8) 0.054(5) Uiso 1 1 d DU . .
H74D H 0.6928 1.0339 0.6174 0.081 Uiso 1 1 calc R . .
H74E H 0.6795 0.9374 0.6326 0.081 Uiso 1 1 calc R . .
H74F H 0.6880 0.9717 0.6870 0.081 Uiso 1 1 calc R . .
C75' C 0.5199(16) 1.0748(18) 0.5798(9) 0.113(8) Uiso 1 1 d DU . .
H75D H 0.5523 1.1125 0.5509 0.170 Uiso 1 1 calc R . .
H75E H 0.4511 1.1115 0.5768 0.170 Uiso 1 1 calc R . .
H75F H 0.5364 1.0166 0.5699 0.170 Uiso 1 1 calc R . .
C76' C 0.536(2) 1.1455(18) 0.6542(15) 0.162(12) Uiso 1 1 d DU . .
H76D H 0.5741 1.1743 0.6234 0.243 Uiso 1 1 calc R . .
H76E H 0.5553 1.1344 0.6952 0.243 Uiso 1 1 calc R . .
H76F H 0.4687 1.1882 0.6489 0.243 Uiso 1 1 calc R . .
C22' C 0.2367(10) 1.0357(13) 0.7500(9) 0.065(4) Uani 1 1 d DU . .
H22C H 0.2136 1.1050 0.7298 0.078 Uiso 1 1 calc R . .
H22D H 0.2213 1.0238 0.7943 0.078 Uiso 1 1 calc R . .
O12' O 0.1149(7) 0.9420(8) 0.8208(4) 0.050(3) Uani 1 1 d DU . .
C35' C 0.1272(8) 0.9456(8) 0.7587(6) 0.057(4) Uani 1 1 d DU . .
C30' C 0.0815(10) 0.9040(11) 0.7363(6) 0.055(4) Uani 1 1 d DU . .
C31' C 0.0958(11) 0.9065(12) 0.6743(6) 0.059(4) Uani 1 1 d DU . .
H31' H 0.0637 0.8818 0.6582 0.070 Uiso 1 1 calc R . .
C32' C 0.1595(12) 0.9470(13) 0.6354(7) 0.072(5) Uani 1 1 d DU . .
C33' C 0.1997(11) 0.9903(14) 0.6593(7) 0.067(5) Uani 1 1 d DU . .
H33' H 0.2375 1.0208 0.6328 0.080 Uiso 1 1 calc R . .
C34' C 0.1868(12) 0.9907(14) 0.7205(7) 0.066(5) Uani 1 1 d DU . .
C77' C 0.1637(16) 0.9504(15) 0.5680(7) 0.124(9) Uani 1 1 d DU . .
C78' C 0.1328(17) 1.0500(14) 0.5219(11) 0.111(7) Uiso 1 1 d DU . .
H78D H 0.1380 1.0461 0.4803 0.167 Uiso 1 1 calc R . .
H78E H 0.1738 1.0796 0.5251 0.167 Uiso 1 1 calc R . .
H78F H 0.0668 1.0882 0.5306 0.167 Uiso 1 1 calc R . .
C79' C 0.2638(14) 0.8793(16) 0.5533(12) 0.113(7) Uiso 1 1 d DU . .
H79D H 0.2662 0.8811 0.5106 0.170 Uiso 1 1 calc R . .
H79E H 0.2746 0.8152 0.5804 0.170 Uiso 1 1 calc R . .
H79F H 0.3130 0.8972 0.5597 0.170 Uiso 1 1 calc R . .
C80' C 0.100(2) 0.908(3) 0.549(2) 0.213(17) Uiso 1 1 d DU . .
H80D H 0.1106 0.9129 0.5053 0.320 Uiso 1 1 calc R . .
H80E H 0.0324 0.9444 0.5560 0.320 Uiso 1 1 calc R . .
H80F H 0.1174 0.8417 0.5734 0.320 Uiso 1 1 calc R . .
C29' C 0.0255(13) 0.8502(13) 0.7813(8) 0.065(4) Uani 1 1 d DU . .
H29C H -0.0431 0.8907 0.7761 0.078 Uiso 1 1 calc R . .
H29D H 0.0416 0.8388 0.8236 0.078 Uiso 1 1 calc R . .
O13' O 0.1680(7) 0.6715(9) 0.8510(5) 0.060(3) Uani 1 1 d DU . .
C42' C 0.1175(9) 0.6659(11) 0.8074(6) 0.067(5) Uani 1 1 d DU . .
C37' C 0.1418(10) 0.5805(10) 0.7955(7) 0.054(4) Uani 1 1 d DU . .
C38' C 0.0836(9) 0.5755(11) 0.7564(8) 0.064(5) Uani 1 1 d DU . .
H38' H 0.0937 0.5160 0.7535 0.077 Uiso 1 1 calc R . .
C39' C 0.0102(9) 0.6598(11) 0.7218(8) 0.066(5) Uani 1 1 d DU . .
C40' C -0.0102(10) 0.7475(12) 0.7327(7) 0.054(4) Uani 1 1 d DU . .
H40' H -0.0618 0.8030 0.7125 0.064 Uiso 1 1 calc R . .
C41' C 0.0452(10) 0.7527(11) 0.7732(7) 0.051(4) Uani 1 1 d DU . .
C81' C -0.0518(10) 0.6585(12) 0.6778(8) 0.078(6) Uani 1 1 d DU . .
C82' C -0.0384(14) 0.5543(12) 0.6864(10) 0.082(6) Uiso 1 1 d DU . .
H82D H -0.0768 0.5555 0.6566 0.123 Uiso 1 1 calc R . .
H82E H -0.0586 0.5267 0.7279 0.123 Uiso 1 1 calc R . .
H82F H 0.0286 0.5162 0.6801 0.123 Uiso 1 1 calc R . .
C83' C -0.1612(12) 0.7147(15) 0.6910(10) 0.085(6) Uiso 1 1 d DU . .
H83D H -0.1999 0.7140 0.6622 0.127 Uiso 1 1 calc R . .
H83E H -0.1732 0.7802 0.6861 0.127 Uiso 1 1 calc R . .
H83F H -0.1779 0.6844 0.7330 0.127 Uiso 1 1 calc R . .
C84' C -0.0254(16) 0.7011(16) 0.6100(9) 0.097(7) Uiso 1 1 d DU . .
H84D H -0.0653 0.6986 0.5828 0.146 Uiso 1 1 calc R . .
H84E H 0.0415 0.6645 0.6022 0.146 Uiso 1 1 calc R . .
H84F H -0.0357 0.7670 0.6025 0.146 Uiso 1 1 calc R . .
C36' C 0.2241(12) 0.4880(12) 0.8279(8) 0.063(5) Uani 1 1 d DU . .
H36C H 0.1984 0.4394 0.8493 0.076 Uiso 1 1 calc R . .
H36D H 0.2491 0.4993 0.8595 0.076 Uiso 1 1 calc R . .
O8' O 0.3952(7) 0.3245(8) 0.8779(5) 0.049(3) Uani 1 1 d DU . .
C7' C 0.3920(8) 0.3635(8) 0.8111(6) 0.056(4) Uani 1 1 d DU . .
C2' C 0.4722(9) 0.3261(10) 0.7752(6) 0.040(4) Uani 1 1 d DU . .
C3' C 0.4660(10) 0.3644(12) 0.7101(6) 0.056(5) Uani 1 1 d DU . .
H3' H 0.5181 0.3384 0.6852 0.067 Uiso 1 1 calc R . .
C4' C 0.3835(10) 0.4398(10) 0.6830(6) 0.047(4) Uani 1 1 d DU . .
C5' C 0.3052(10) 0.4807(10) 0.7197(6) 0.040(4) Uani 1 1 d DU . .
H5' H 0.2494 0.5315 0.7004 0.048 Uiso 1 1 calc R . .
C6' C 0.3091(10) 0.4470(10) 0.7848(6) 0.046(4) Uani 1 1 d DU . .
C61' C 0.3692(11) 0.4741(11) 0.6128(6) 0.071(6) Uani 1 1 d DU . .
C62' C 0.2892(11) 0.4507(12) 0.5958(8) 0.059(5) Uiso 1 1 d DU . .
H62D H 0.2822 0.4738 0.5513 0.089 Uiso 1 1 calc R . .
H62E H 0.2287 0.4817 0.6151 0.089 Uiso 1 1 calc R . .
H62F H 0.3074 0.3821 0.6106 0.089 Uiso 1 1 calc R . .
C63' C 0.4608(12) 0.4295(15) 0.5770(10) 0.083(7) Uiso 1 1 d DU . .
H63D H 0.4478 0.4543 0.5331 0.125 Uiso 1 1 calc R . .
H63E H 0.4816 0.3606 0.5908 0.125 Uiso 1 1 calc R . .
H63F H 0.5109 0.4454 0.5845 0.125 Uiso 1 1 calc R . .
C64' C 0.3364(16) 0.5841(12) 0.5829(10) 0.090(7) Uiso 1 1 d DU . .
H64D H 0.3291 0.6010 0.5388 0.135 Uiso 1 1 calc R . .
H64E H 0.3842 0.6033 0.5900 0.135 Uiso 1 1 calc R . .
H64F H 0.2756 0.6166 0.6013 0.135 Uiso 1 1 calc R . .
C1' C 0.5640(10) 0.2448(14) 0.8075(8) 0.065(5) Uani 1 1 d DU . .
H1C H 0.5696 0.1845 0.8040 0.078 Uiso 1 1 calc R . .
H1D H 0.5587 0.2390 0.8516 0.078 Uiso 1 1 calc R . .
O9' O 0.6410(7) 0.3401(8) 0.8557(4) 0.048(3) Uani 1 1 d DU . .
C14' C 0.6910(8) 0.3120(7) 0.8035(5) 0.040(3) Uani 1 1 d DU . .
C9' C 0.7670(10) 0.3369(12) 0.7761(7) 0.057(4) Uani 1 1 d DU . .
C10' C 0.8146(11) 0.3059(12) 0.7241(6) 0.051(4) Uani 1 1 d DU . .
H10' H 0.8669 0.3213 0.7056 0.061 Uiso 1 1 calc R . .
C11' C 0.7868(11) 0.2536(13) 0.6998(7) 0.058(4) Uani 1 1 d DU . .
C12' C 0.7070(9) 0.2327(12) 0.7281(7) 0.051(4) Uani 1 1 d DU . .
H12' H 0.6862 0.1987 0.7120 0.061 Uiso 1 1 calc R . .
C13' C 0.6575(9) 0.2613(10) 0.7796(6) 0.037(3) Uani 1 1 d DU . .
C65' C 0.8393(12) 0.2216(15) 0.6451(8) 0.079(6) Uani 1 1 d DU . .
C66' C 0.9478(12) 0.1969(16) 0.6456(10) 0.098(6) Uiso 1 1 d DU . .
H66D H 0.9792 0.1757 0.6102 0.147 Uiso 1 1 calc R . .
H66E H 0.9752 0.1463 0.6834 0.147 Uiso 1 1 calc R . .
H66F H 0.9571 0.2530 0.6435 0.147 Uiso 1 1 calc R . .
C67' C 0.836(2) 0.1274(17) 0.6444(14) 0.149(11) Uiso 1 1 d DU . .
H67D H 0.8737 0.1093 0.6092 0.224 Uiso 1 1 calc R . .
H67E H 0.7706 0.1374 0.6411 0.224 Uiso 1 1 calc R . .
H67F H 0.8633 0.0769 0.6823 0.224 Uiso 1 1 calc R . .
C68' C 0.804(2) 0.3015(19) 0.5816(13) 0.179(13) Uiso 1 1 d DU . .
H68D H 0.8409 0.2783 0.5481 0.269 Uiso 1 1 calc R . .
H68E H 0.8118 0.3578 0.5806 0.269 Uiso 1 1 calc R . .
H68F H 0.7365 0.3177 0.5769 0.269 Uiso 1 1 calc R . .
C8' C 0.7905(12) 0.4059(12) 0.7954(8) 0.048(4) Uani 1 1 d DU . .
H8C H 0.8578 0.3957 0.7852 0.058 Uiso 1 1 calc R . .
H8D H 0.7813 0.3935 0.8402 0.058 Uiso 1 1 calc R . .
O10' O 0.6858(7) 0.5515(9) 0.8594(4) 0.053(3) Uani 1 1 d DU . .
C21' C 0.6747(8) 0.5783(9) 0.7938(5) 0.046(4) Uani 1 1 d DU . .
C16' C 0.6119(9) 0.6717(10) 0.7645(5) 0.040(3) Uani 1 1 d DU . .
C17' C 0.5968(12) 0.7014(12) 0.7005(6) 0.062(5) Uani 1 1 d DU . .
H17' H 0.5555 0.7646 0.6805 0.075 Uiso 1 1 calc R . .
C18' C 0.6442(10) 0.6358(10) 0.6657(6) 0.039(3) Uani 1 1 d DU . .
C19' C 0.7104(10) 0.5434(11) 0.6959(6) 0.045(4) Uani 1 1 d DU . .
H19' H 0.7464 0.5013 0.6732 0.053 Uiso 1 1 calc R . .
C20' C 0.7229(10) 0.5139(11) 0.7606(6) 0.047(4) Uani 1 1 d DU . .
C69' C 0.6336(9) 0.6730(11) 0.5961(5) 0.044(4) Uani 1 1 d DU . .
C70' C 0.7191(13) 0.6136(15) 0.5618(11) 0.111(7) Uiso 1 1 d DU . .
H70D H 0.7073 0.6395 0.5177 0.166 Uiso 1 1 calc R . .
H70E H 0.7261 0.5477 0.5765 0.166 Uiso 1 1 calc R . .
H70F H 0.7773 0.6166 0.5696 0.166 Uiso 1 1 calc R . .
C71' C 0.5415(14) 0.6711(19) 0.5820(12) 0.121(8) Uiso 1 1 d DU . .
H71D H 0.5330 0.6941 0.5377 0.182 Uiso 1 1 calc R . .
H71E H 0.4874 0.7118 0.6012 0.182 Uiso 1 1 calc R . .
H71F H 0.5454 0.6062 0.5983 0.182 Uiso 1 1 calc R . .
C72' C 0.628(2) 0.7776(15) 0.5631(13) 0.148(10) Uiso 1 1 d DU . .
H72D H 0.6198 0.7946 0.5190 0.222 Uiso 1 1 calc R . .
H72E H 0.6867 0.7806 0.5700 0.222 Uiso 1 1 calc R . .
H72F H 0.5739 0.8219 0.5799 0.222 Uiso 1 1 calc R . .
C15' C 0.5545(11) 0.7377(11) 0.8040(7) 0.043(3) Uani 1 1 d DU . .
H15C H 0.5992 0.7345 0.8312 0.052 Uiso 1 1 calc R . .
H15D H 0.5094 0.7123 0.8306 0.052 Uiso 1 1 calc R . .
C49' C 0.3269(10) 0.8589(13) 0.8792(6) 0.050(4) Uani 1 1 d DU . .
H49C H 0.2830 0.8306 0.9043 0.061 Uiso 1 1 calc R . .
H49D H 0.2960 0.9280 0.8723 0.061 Uiso 1 1 calc R . .
C50' C 0.4190(9) 0.8174(11) 0.9134(5) 0.059(4) Uani 1 1 d DU . .
N3' N 0.4626(8) 0.7237(10) 0.9500(6) 0.049(3) Uani 1 1 d DU . .
C51' C 0.5508(12) 0.7147(13) 0.9715(8) 0.080(6) Uani 1 1 d DU . .
H51' H 0.5987 0.6587 0.9949 0.096 Uiso 1 1 calc R . .
C52' C 0.5491(11) 0.8091(12) 0.9494(8) 0.067(5) Uani 1 1 d DU . .
H52' H 0.5948 0.8271 0.9577 0.080 Uiso 1 1 calc R . .
N4' N 0.4682(10) 0.8692(10) 0.9136(6) 0.065(4) Uani 1 1 d DU . .
C53' C 0.4538(15) 0.9705(12) 0.8758(9) 0.084(6) Uani 1 1 d DU . .
H53D H 0.5043 0.9848 0.8847 0.126 Uiso 1 1 calc R . .
H53E H 0.3921 1.0144 0.8864 0.126 Uiso 1 1 calc R . .
H53F H 0.4560 0.9774 0.8322 0.126 Uiso 1 1 calc R . .
C55' C 0.2347(9) 0.7216(12) 0.8303(8) 0.054(4) Uani 1 1 d DU . .
H55C H 0.2198 0.7656 0.7882 0.065 Uiso 1 1 calc R . .
H55D H 0.2282 0.7584 0.8578 0.065 Uiso 1 1 calc R . .
C56' C 0.3350(8) 0.6464(9) 0.8325(6) 0.060(5) Uani 1 1 d DU . .
N5' N 0.3917(8) 0.5919(10) 0.8824(5) 0.052(4) Uani 1 1 d DU . .
C57' C 0.4729(10) 0.5202(13) 0.8639(7) 0.064(5) Uani 1 1 d DU . .
H57' H 0.5188 0.4656 0.8900 0.076 Uiso 1 1 calc R . .
C58' C 0.4710(10) 0.5473(14) 0.7977(7) 0.087(7) Uani 1 1 d DU . .
H58' H 0.5189 0.5194 0.7712 0.104 Uiso 1 1 calc R . .
N6' N 0.3834(9) 0.6232(10) 0.7814(5) 0.046(3) Uani 1 1 d DU . .
C59' C 0.3478(15) 0.6722(14) 0.7169(6) 0.072(6) Uani 1 1 d DU . .
H59D H 0.3952 0.6423 0.6892 0.109 Uiso 1 1 calc R . .
H59E H 0.3368 0.7390 0.7051 0.109 Uiso 1 1 calc R . .
H59F H 0.2883 0.6671 0.7146 0.109 Uiso 1 1 calc R . .
C43' C 0.6625(10) 0.2608(11) 0.9172(6) 0.043(4) Uani 1 1 d DU . .
H43C H 0.6030 0.2645 0.9411 0.051 Uiso 1 1 calc R . .
H43D H 0.6935 0.1983 0.9104 0.051 Uiso 1 1 calc R . .
C44' C 0.7277(8) 0.2740(8) 0.9512(5) 0.039(3) Uani 1 1 d DU . .
N1' N 0.7001(8) 0.3290(9) 0.9889(5) 0.047(3) Uani 1 1 d DU . .
C45' C 0.7854(11) 0.3250(13) 1.0084(7) 0.069(5) Uani 1 1 d DU . .
H45' H 0.7877 0.3568 1.0348 0.082 Uiso 1 1 calc R . .
C46' C 0.8648(11) 0.2662(14) 0.9818(8) 0.072(5) Uani 1 1 d DU . .
H46' H 0.9298 0.2520 0.9855 0.087 Uiso 1 1 calc R . .
N2' N 0.8265(8) 0.2336(10) 0.9492(7) 0.062(4) Uani 1 1 d DU . .
C47' C 0.8835(14) 0.1634(13) 0.9141(9) 0.076(6) Uani 1 1 d DU . .
H47D H 0.9515 0.1445 0.9184 0.115 Uiso 1 1 calc R . .
H47E H 0.8672 0.1933 0.8707 0.115 Uiso 1 1 calc R . .
H47F H 0.8685 0.1075 0.9307 0.115 Uiso 1 1 calc R . .
C87' C 0.0268(11) 1.0147(12) 0.8340(8) 0.053(5) Uani 1 1 d U . .
H87D H 0.0226 1.0074 0.8778 0.080 Uiso 1 1 calc R . .
H87E H -0.0273 1.0083 0.8227 0.080 Uiso 1 1 calc R . .
H87F H 0.0257 1.0773 0.8105 0.080 Uiso 1 1 calc R . .
C85' C 0.3659(17) 0.2467(15) 0.8992(9) 0.079(6) Uani 1 1 d U . .
H85D H 0.3677 0.2223 0.9440 0.119 Uiso 1 1 calc R . .
H85E H 0.4089 0.1963 0.8821 0.119 Uiso 1 1 calc R . .
H85F H 0.3011 0.2686 0.8858 0.119 Uiso 1 1 calc R . .
C86' C 0.7670(12) 0.5545(14) 0.8778(8) 0.058(5) Uani 1 1 d U . .
H86D H 0.7686 0.5340 0.9226 0.087 Uiso 1 1 calc R . .
H86E H 0.7634 0.6193 0.8615 0.087 Uiso 1 1 calc R . .
H86F H 0.8247 0.5124 0.8620 0.087 Uiso 1 1 calc R . .

loop_
_atom_site_aniso_label
_atom_site_aniso_U_11
_atom_site_aniso_U_22
_atom_site_aniso_U_33
_atom_site_aniso_U_23
_atom_site_aniso_U_13
_atom_site_aniso_U_12
Cu1 0.0250(13) 0.0422(15) 0.0211(12) -0.0054(10) 0.0053(9) -0.0034(10)
O1 0.048(7) 0.044(8) 0.034(6) 0.004(5) 0.000(5) -0.014(6)
Cu2 0.0271(13) 0.0437(15) 0.0196(13) -0.0071(10) 0.0057(10) 0.0008(10)
O2 0.041(7) 0.047(8) 0.046(7) -0.016(5) 0.000(5) -0.005(6)
C1A 0.061(19) 0.069(14) 0.057(17) -0.020(11) 0.029(13) -0.022(14)
Cl1A 0.148(10) 0.203(12) 0.086(7) -0.054(7) 0.015(6) -0.105(10)
Cl2A 0.075(6) 0.085(6) 0.114(8) 0.010(5) 0.010(5) 0.002(4)
C1B 0.05(2) 0.17(5) 0.06(2) 0.01(2) -0.006(13) 0.00(2)
Cl1B 0.160(13) 0.189(18) 0.168(15) -0.068(12) 0.021(10) -0.080(12)
Cl2B 0.120(10) 0.160(13) 0.069(7) -0.041(7) 0.027(6) -0.038(8)
C1C 0.23(7) 0.10(9) 0.22(10) -0.05(10) -0.04(8) 0.04(6)
Cl1C 0.080(7) 0.110(9) 0.142(10) -0.007(6) -0.028(6) -0.026(6)
Cl2C 0.100(9) 0.091(11) 0.215(16) -0.067(10) -0.073(10) 0.061(8)
C1D 0.10(2) 0.075(16) 0.13(3) -0.038(18) 0.02(2) -0.049(19)
Cl1D 0.064(6) 0.071(7) 0.093(8) -0.019(5) -0.021(5) -0.013(5)
Cl2D 0.201(14) 0.145(12) 0.106(9) -0.055(8) 0.043(9) -0.125(11)
C1E 0.11(2) 0.19(4) 0.14(3) -0.01(3) -0.001(13) -0.06(3)
Cl1E 0.240(11) 0.227(13) 0.097(6) -0.078(7) 0.054(6) -0.190(11)
Cl2E 0.125(8) 0.157(12) 0.210(14) -0.084(10) -0.027(8) -0.008(7)
O1F 0.10(2) 0.20(2) 0.22(3) -0.08(2) 0.03(2) -0.07(2)
C1F 0.19(5) 0.30(5) 0.23(5) 0.05(4) 0.07(3) -0.05(3)
C2F 0.29(5) 0.21(3) 0.20(4) -0.10(3) 0.02(3) -0.10(4)
C3F 0.24(5) 0.19(3) 0.18(3) -0.11(2) 0.05(3) -0.10(3)
C4F 0.20(3) 0.16(2) 0.12(2) -0.046(17) 0.061(19) -0.12(2)
Cl1H 0.068(4) 0.100(5) 0.102(4) -0.023(3) 0.006(3) -0.019(3)
O1H 0.063(9) 0.103(9) 0.157(15) -0.027(9) -0.005(9) 0.007(7)
O2H 0.073(8) 0.081(9) 0.120(11) -0.033(8) 0.014(7) -0.019(6)
O3H 0.073(10) 0.132(12) 0.23(2) -0.040(13) 0.043(11) -0.045(9)
O4H 0.176(17) 0.135(16) 0.138(12) -0.080(12) -0.045(11) 0.038(11)
Cl1G 0.124(5) 0.092(5) 0.068(4) -0.018(3) 0.018(3) -0.024(4)
O1G 0.145(15) 0.080(8) 0.090(11) 0.004(8) 0.002(10) -0.011(8)
O2G 0.130(15) 0.26(3) 0.177(18) -0.14(2) 0.069(14) -0.046(13)
O3G 0.29(3) 0.18(2) 0.164(16) -0.073(15) 0.088(16) -0.16(2)
O4G 0.30(3) 0.120(15) 0.061(8) 0.005(9) -0.027(10) -0.035(15)
O11 0.047(7) 0.066(8) 0.041(6) -0.011(5) 0.001(5) -0.022(6)
C28 0.042(7) 0.052(9) 0.074(11) -0.006(8) -0.005(8) -0.017(5)
C23 0.030(6) 0.051(9) 0.057(12) -0.014(7) 0.006(7) -0.003(5)
C24 0.055(7) 0.067(10) 0.008(8) -0.005(7) 0.012(7) -0.016(7)
C25 0.053(8) 0.081(10) 0.026(10) 0.006(8) 0.005(8) -0.027(8)
C26 0.043(8) 0.080(10) 0.040(11) 0.005(8) -0.015(8) -0.017(7)
C27 0.052(7) 0.056(7) 0.041(7) -0.012(6) 0.010(6) 0.008(6)
C73 0.034(9) 0.057(11) 0.093(14) -0.016(9) -0.009(8) -0.017(8)
C22 0.035(6) 0.075(12) 0.028(9) -0.013(8) 0.013(7) -0.006(6)
O12 0.076(8) 0.069(9) 0.052(6) -0.022(6) -0.002(6) -0.022(6)
C35 0.030 0.055(12) 0.035(7) 0.001(7) -0.007(6) 0.006(6)
C30 0.034(10) 0.057(11) 0.050(8) -0.028(8) 0.018(7) 0.001(7)
C31 0.025(9) 0.067(13) 0.047(8) -0.023(8) 0.017(7) 0.005(7)
C32 0.024(9) 0.065(12) 0.031(6) 0.015(7) -0.011(6) 0.007(7)
C33 0.048(11) 0.024(10) 0.043(7) -0.001(7) 0.003(8) 0.008(7)
C34 0.044(8) 0.029(9) 0.040(7) 0.009(7) -0.008(6) 0.013(6)
C77 0.038(6) 0.048(10) 0.038(6) 0.012(6) -0.019(5) 0.011(6)
C29 0.032(9) 0.066(8) 0.028(8) -0.001(7) -0.005(6) -0.002(6)
O13 0.043(6) 0.084(9) 0.038(7) -0.015(6) -0.001(5) -0.019(6)
C42 0.036(8) 0.078(8) 0.030(8) -0.017(7) 0.016(5) -0.008(6)
C37 0.024(8) 0.082(9) 0.032(9) -0.025(8) 0.021(6) -0.009(6)
C38 0.061(10) 0.069(9) 0.008(8) -0.006(7) 0.012(6) -0.021(7)
C39 0.084(12) 0.079(10) 0.013(9) 0.004(8) -0.008(7) -0.030(9)
C40 0.036(10) 0.076(10) 0.063(12) -0.011(9) -0.020(8) -0.005(8)
C41 0.030(9) 0.076(8) 0.054(11) -0.013(8) 0.000(7) -0.015(7)
C81 0.053(11) 0.079(14) 0.038(10) -0.014(9) 0.008(7) -0.023(10)
C36 0.035(7) 0.067(9) 0.053(9) -0.031(8) 0.011(5) -0.025(5)
O8 0.047(7) 0.065(9) 0.045(5) -0.010(5) -0.003(5) -0.017(6)
C7 0.036(7) 0.054(10) 0.033(6) -0.016(6) -0.004(5) -0.020(5)
C2 0.023(6) 0.056(11) 0.049(7) -0.019(7) -0.009(6) -0.002(6)
C3 0.054(9) 0.049(11) 0.036(6) -0.017(7) 0.006(6) -0.017(6)
C4 0.036(8) 0.091(13) 0.019(6) 0.001(7) 0.015(5) -0.031(7)
C5 0.026(8) 0.097(14) 0.030(6) -0.014(8) -0.007(6) -0.011(7)
C6 0.025(7) 0.089(13) 0.029(6) -0.011(7) 0.013(5) -0.012(6)
C61 0.033(9) 0.084(14) 0.036(6) -0.026(7) 0.002(6) -0.040(9)
C1 0.047(7) 0.032(10) 0.056(10) -0.014(7) -0.005(6) -0.001(5)
O9 0.033(6) 0.047(8) 0.057(6) -0.016(5) 0.009(5) -0.002(5)
C14 0.034(9) 0.068(13) 0.031(8) -0.005(7) -0.003(6) -0.010(8)
C9 0.026(7) 0.048(8) 0.023(7) 0.006(6) -0.012(5) 0.013(6)
C10 0.029(9) 0.056(13) 0.044(10) -0.023(8) 0.006(7) 0.006(7)
C11 0.024(8) 0.062(12) 0.022(9) -0.005(7) -0.011(6) 0.010(7)
C12 0.059(10) 0.059(12) 0.024(9) 0.004(7) -0.013(6) -0.014(9)
C13 0.029(7) 0.076(13) 0.027(9) -0.005(8) -0.009(6) -0.003(7)
C65 0.032(9) 0.068(10) 0.035(9) -0.010(7) -0.013(6) 0.016(7)
C8 0.023(9) 0.072(8) 0.047(9) -0.020(6) -0.004(7) -0.001(6)
O10 0.040(6) 0.051(7) 0.035(5) -0.012(5) 0.005(5) -0.008(5)
C21 0.022(8) 0.057(8) 0.031(6) -0.015(6) 0.003(6) -0.018(6)
C16 0.039(10) 0.051(8) 0.039(7) -0.016(6) 0.006(7) -0.014(6)
C17 0.024(7) 0.054(9) 0.046(7) -0.011(6) -0.010(6) -0.007(6)
C18 0.043(10) 0.070(10) 0.031(7) -0.018(6) 0.003(7) -0.010(7)
C19 0.043(10) 0.063(9) 0.028(6) -0.022(6) 0.014(7) -0.002(7)
C20 0.020(9) 0.061(7) 0.040(7) -0.020(6) -0.005(7) -0.007(6)
C69 0.047(12) 0.087(14) 0.041(7) -0.025(8) -0.010(8) -0.006(10)
C15 0.032(9) 0.063(8) 0.031(9) -0.004(6) 0.011(7) -0.006(6)
C49 0.049(10) 0.078(14) 0.067(10) -0.044(9) -0.006(7) 0.012(8)
C50 0.053(8) 0.037(8) 0.035(9) -0.025(7) 0.011(6) -0.003(6)
N3 0.060(8) 0.052(7) 0.019(7) -0.011(6) 0.011(6) -0.007(6)
C51 0.054(9) 0.078(10) 0.028(11) -0.029(8) 0.011(7) -0.008(8)
C52 0.062(10) 0.096(12) 0.054(13) -0.035(9) 0.011(8) -0.026(9)
N4 0.052(8) 0.067(8) 0.039(9) -0.023(7) 0.021(6) -0.024(6)
C53 0.070(13) 0.072(9) 0.079(14) -0.031(10) 0.036(10) -0.034(9)
C55 0.050(9) 0.060(12) 0.046(11) -0.009(8) -0.003(7) -0.013(6)
C56 0.041(7) 0.056(11) 0.056(8) -0.035(7) -0.006(6) -0.019(6)
N5 0.052(8) 0.072(11) 0.043(7) -0.029(7) -0.008(6) -0.003(7)
C57 0.065(9) 0.025(9) 0.032(7) -0.015(6) 0.007(6) -0.012(6)
C58 0.057(8) 0.016(9) 0.044(7) -0.014(6) -0.010(6) -0.014(5)
N6 0.045(8) 0.060(10) 0.043(6) -0.017(6) -0.005(5) -0.014(6)
C59 0.033(10) 0.060(12) 0.054(7) -0.019(8) -0.011(7) 0.003(8)
C43 0.056(10) 0.088(13) 0.033(8) -0.012(7) 0.008(8) -0.033(10)
C44 0.039(7) 0.070(14) 0.055(11) -0.023(8) 0.004(8) -0.010(8)
N1 0.039(7) 0.069(11) 0.047(9) -0.016(7) 0.017(6) -0.025(7)
C45 0.035(8) 0.067(13) 0.050(11) -0.017(8) 0.009(8) -0.016(8)
C46 0.036(7) 0.040(11) 0.057(12) -0.007(8) -0.006(8) -0.001(7)
N2 0.039(6) 0.072(11) 0.021(7) -0.010(6) 0.002(6) -0.007(6)
C47 0.045(9) 0.098(16) 0.043(11) -0.034(10) -0.008(9) -0.003(9)
C87 0.082(16) 0.17(3) 0.089(17) -0.075(17) 0.018(13) 0.000(14)
C85 0.076(15) 0.12(2) 0.071(14) 0.017(12) -0.015(12) -0.065(16)
C86 0.056(11) 0.095(16) 0.051(11) -0.046(11) -0.007(8) -0.017(10)
O11' 0.039(6) 0.049(7) 0.035(6) -0.009(5) 0.009(5) -0.010(5)
C28' 0.030(6) 0.049(8) 0.015(7) -0.012(6) 0.009(6) -0.005(5)
C23' 0.044(6) 0.052(8) 0.016(9) -0.007(6) -0.009(6) -0.003(5)
C24' 0.042(7) 0.053(10) 0.067(13) 0.008(9) -0.025(8) -0.012(6)
C25' 0.048(7) 0.054(9) 0.030(9) -0.017(6) -0.005(7) -0.022(7)
C26' 0.033(8) 0.057(8) 0.027(9) -0.018(7) 0.017(7) -0.009(6)
C27' 0.025(6) 0.050(7) 0.078(13) -0.003(7) -0.015(7) -0.015(5)
C73' 0.059(11) 0.108(14) 0.042(9) 0.026(9) -0.006(8) -0.021(11)
C22' 0.042(7) 0.046(11) 0.076(12) 0.001(9) -0.015(8) 0.000(6)
O12' 0.027(6) 0.067(8) 0.038(6) -0.024(6) 0.023(5) -0.006(5)
C35' 0.058(10) 0.063(13) 0.047(8) -0.031(9) 0.022(8) -0.018(8)
C30' 0.022(9) 0.071(11) 0.042(7) 0.006(8) -0.024(7) -0.004(8)
C31' 0.038(10) 0.061(13) 0.050(8) -0.007(8) -0.022(7) 0.004(7)
C32' 0.041(12) 0.080(15) 0.076(10) -0.052(10) 0.033(9) 0.003(8)
C33' 0.028(10) 0.097(16) 0.040(8) -0.002(9) 0.004(8) -0.011(9)
C34' 0.034(9) 0.104(15) 0.053(8) -0.030(10) 0.021(8) -0.024(9)
C77' 0.18(2) 0.12(2) 0.084(11) -0.074(15) 0.055(14) -0.055(18)
C29' 0.037(11) 0.072(9) 0.082(11) -0.043(9) 0.018(9) -0.010(7)
O13' 0.029(6) 0.082(9) 0.056(7) -0.018(6) 0.001(5) -0.013(6)
C42' 0.048(11) 0.069(8) 0.075(13) -0.014(9) -0.016(8) -0.017(7)
C37' 0.034(8) 0.058(8) 0.050(11) -0.004(7) -0.005(7) -0.010(6)
C38' 0.022(8) 0.077(10) 0.114(15) -0.015(10) -0.010(7) -0.009(7)
C39' 0.030(8) 0.095(11) 0.106(14) -0.014(10) -0.004(7) -0.003(7)
C40' 0.015(8) 0.076(10) 0.061(11) -0.025(9) 0.011(6) -0.011(7)
C41' 0.029(9) 0.065(7) 0.043(10) -0.024(7) 0.012(6) -0.004(6)
C81' 0.027(10) 0.114(17) 0.092(15) -0.041(11) -0.012(8) -0.015(10)
C36' 0.052(9) 0.074(10) 0.035(9) -0.009(8) -0.019(6) 0.001(7)
O8' 0.028(6) 0.068(9) 0.036(5) -0.011(5) -0.005(5) -0.009(5)
C7' 0.027(8) 0.081(12) 0.040(7) -0.005(7) -0.010(6) -0.011(6)
C2' 0.037(6) 0.036(10) 0.041(6) -0.005(6) -0.001(5) -0.014(6)
C3' 0.026(8) 0.077(13) 0.047(7) -0.013(8) -0.007(6) -0.009(6)
C4' 0.051(9) 0.022(10) 0.060(7) -0.027(7) -0.030(6) 0.012(6)
C5' 0.054(9) 0.014(9) 0.042(6) -0.005(6) -0.007(6) -0.006(6)
C6' 0.043(8) 0.045(10) 0.056(7) -0.022(7) -0.021(6) -0.011(6)
C61' 0.068(13) 0.063(14) 0.051(7) -0.018(8) -0.009(8) 0.006(9)
C1' 0.031(7) 0.102(15) 0.048(9) -0.022(9) -0.011(6) -0.011(6)
O9' 0.047(6) 0.058(7) 0.017(5) -0.010(4) -0.005(4) 0.000(5)
C14' 0.031(8) 0.036(10) 0.028(7) -0.012(6) -0.006(6) 0.011(6)
C9' 0.038(10) 0.073(11) 0.068(11) -0.047(9) 0.009(7) -0.014(8)
C10' 0.040(9) 0.070(13) 0.029(9) -0.009(7) -0.002(6) -0.016(8)
C11' 0.053(11) 0.080(14) 0.038(10) -0.030(9) 0.005(7) -0.015(9)
C12' 0.017(8) 0.063(12) 0.073(11) -0.047(9) -0.008(6) 0.007(7)
C13' 0.028(7) 0.026(10) 0.036(9) -0.001(6) -0.008(6) 0.003(6)
C65' 0.073(14) 0.114(18) 0.066(13) -0.049(11) 0.024(9) -0.044(13)
C8' 0.039(10) 0.063(8) 0.034(9) -0.014(6) -0.012(7) -0.010(6)
O10' 0.037(7) 0.081(9) 0.023(5) -0.007(5) -0.003(5) -0.013(6)
C21' 0.037(10) 0.065(9) 0.021(6) -0.010(6) -0.002(6) -0.009(7)
C16' 0.010(8) 0.065(8) 0.026(6) -0.013(6) 0.007(6) -0.003(6)
C17' 0.061(12) 0.074(11) 0.014(6) -0.002(6) 0.008(7) -0.004(9)
C18' 0.034(9) 0.056(10) 0.033(7) -0.010(5) -0.003(6) -0.027(7)
C19' 0.029(10) 0.071(9) 0.036(7) -0.022(6) -0.008(7) -0.016(7)
C20' 0.025(9) 0.054(8) 0.043(7) -0.009(6) -0.009(7) 0.000(6)
C69' 0.018(8) 0.068(12) 0.033(6) -0.023(7) 0.010(7) -0.003(7)
C15' 0.043(9) 0.049(7) 0.028(8) -0.008(6) -0.015(7) -0.008(6)
C49' 0.047(8) 0.088(13) 0.017(7) -0.009(7) 0.019(6) -0.039(8)
C50' 0.043(9) 0.094(11) 0.036(9) -0.009(8) 0.013(6) -0.037(8)
N3' 0.029(7) 0.088(9) 0.036(8) -0.023(6) 0.011(5) -0.029(7)
C51' 0.065(12) 0.111(12) 0.062(13) 0.011(11) -0.020(9) -0.056(11)
C52' 0.055(10) 0.100(12) 0.045(11) -0.004(9) 0.000(7) -0.045(9)
N4' 0.072(10) 0.088(9) 0.039(9) -0.010(7) -0.007(7) -0.040(8)
C53' 0.099(16) 0.070(11) 0.078(15) -0.019(9) -0.017(11) -0.027(11)
C55' 0.026(8) 0.075(14) 0.046(11) -0.016(8) -0.005(6) -0.007(6)
C56' 0.030(7) 0.074(12) 0.017(6) 0.014(7) 0.014(6) 0.006(6)
N5' 0.032(7) 0.068(10) 0.030(6) -0.004(6) -0.005(5) -0.003(6)
C57' 0.014(8) 0.093(14) 0.068(9) -0.031(9) -0.012(8) 0.001(7)
C58' 0.025(8) 0.12(2) 0.070(9) -0.010(11) 0.014(7) -0.017(7)
N6' 0.043(7) 0.070(10) 0.027(6) -0.016(6) 0.008(5) -0.029(6)
C59' 0.109(15) 0.090(16) 0.022(7) -0.003(8) 0.003(8) -0.056(12)
C43' 0.033(8) 0.043(10) 0.032(7) -0.011(6) 0.008(6) 0.000(7)
C44' 0.034(7) 0.028(10) 0.023(8) 0.008(6) -0.006(6) 0.008(6)
N1' 0.039(7) 0.034(9) 0.033(8) -0.004(6) -0.011(6) 0.015(6)
C45' 0.058(10) 0.096(15) 0.032(11) -0.013(9) -0.014(8) -0.013(10)
C46' 0.042(8) 0.121(17) 0.033(11) -0.020(9) 0.001(8) -0.017(10)
N2' 0.028(6) 0.047(10) 0.074(11) -0.014(7) 0.001(7) 0.013(6)
C47' 0.067(12) 0.062(14) 0.061(13) -0.019(9) 0.023(10) 0.000(9)
C87' 0.042(10) 0.036(11) 0.077(12) -0.032(9) 0.034(9) -0.012(7)
C85' 0.129(19) 0.080(16) 0.036(10) -0.006(9) -0.026(11) -0.049(13)
C86' 0.040(10) 0.083(14) 0.038(9) -0.001(9) -0.002(8) -0.026(10)

loop_
_atom_type_symbol
_atom_type_description
_atom_type_scat_dispersion_real
_atom_type_scat_dispersion_imag
_atom_type_scat_source
C C 0.0181 0.0091 'International Tables Vol C Tables 4.2.6.8 and 6.1.1.4'
N N 0.0311 0.0180 'International Tables Vol C Tables 4.2.6.8 and 6.1.1.4'
O O 0.0492 0.0322 'International Tables Vol C Tables 4.2.6.8 and 6.1.1.4'
H H 0.0000 0.0000 'International Tables Vol C Tables 4.2.6.8 and 6.1.1.4'
Cl Cl 0.3639 0.7018 'International Tables Vol C Tables 4.2.6.8 and 6.1.1.4'
Cu Cu -1.9646 0.5888 'International Tables Vol C Tables 4.2.6.8 and 6.1.1.4'

loop_
_geom_angle_atom_site_label_1
_geom_angle_atom_site_label_2
_geom_angle_atom_site_label_3
_geom_angle
_geom_angle_site_symmetry_1
_geom_angle_site_symmetry_3
_geom_angle_publ_flag
O1 Cu1 O2 80.2(4) . . ?
O1 Cu1 N1 91.7(5) . . ?
O2 Cu1 N1 162.6(5) . . ?
O1 Cu1 N3' 161.7(5) . . ?
O2 Cu1 N3' 88.6(5) . . ?
N1 Cu1 N3' 95.0(5) . . ?
O1 Cu1 N5' 88.5(5) . . ?
O2 Cu1 N5' 92.8(4) . . ?
N1 Cu1 N5' 102.4(4) . . ?
N3' Cu1 N5' 106.5(5) . . ?
O1 Cu1 Cu2 40.1(3) . . ?
O2 Cu1 Cu2 40.0(4) . . ?
N1 Cu1 Cu2 129.9(4) . . ?
N3' Cu1 Cu2 127.0(3) . . ?
N5' Cu1 Cu2 91.3(3) . . ?
Cu1 O1 Cu2 100.5(5) . . ?
O2 Cu2 O1 78.9(4) . . ?
O2 Cu2 N1' 93.8(5) . . ?
O1 Cu2 N1' 164.6(4) . . ?
O2 Cu2 N3 163.5(5) . . ?
O1 Cu2 N3 90.1(5) . . ?
N1' Cu2 N3 93.8(5) . . ?
O2 Cu2 N5 89.3(4) . . ?
O1 Cu2 N5 93.8(4) . . ?
N1' Cu2 N5 99.7(4) . . ?
N3 Cu2 N5 103.8(4) . . ?
O2 Cu2 Cu1 39.5(3) . . ?
O1 Cu2 Cu1 39.4(3) . . ?
N1' Cu2 Cu1 132.1(4) . . ?
N3 Cu2 Cu1 128.5(4) . . ?
N5 Cu2 Cu1 91.6(3) . . ?
Cu1 O2 Cu2 100.5(5) . . ?
Cl1A C1A Cl2A 102.0(3) . . ?
Cl1B C1B Cl2B 101.0(3) . . ?
Cl2C C1C Cl1C 100.6(3) . . ?
Cl1D C1D Cl2D 102.2(3) . . ?
Cl2E C1E Cl1E 101.1(2) . . ?
C2F O1F C3F 116.5(3) . . ?
O1F C2F C1F 113.4(3) . . ?
O1F C3F C4F 113.5(3) . . ?
O4H Cl1H O2H 109.9(3) . . ?
O4H Cl1H O3H 109.7(3) . . ?
O2H Cl1H O3H 109.4(3) . . ?
O4H Cl1H O1H 109.2(3) . . ?
O2H Cl1H O1H 109.3(3) . . ?
O3H Cl1H O1H 109.4(3) . . ?
O2G Cl1G O3G 109.9(3) . . ?
O2G Cl1G O1G 109.6(3) . . ?
O3G Cl1G O1G 109.6(3) . . ?
O2G Cl1G O4G 109.3(3) . . ?
O3G Cl1G O4G 109.3(3) . . ?
O1G Cl1G O4G 109.1(3) . . ?
C28 O11 C49 111.0(11) . . ?
C23 C28 C27 121.2(11) . . ?
C23 C28 O11 119.4(11) . . ?
C27 C28 O11 119.3(11) . . ?
C28 C23 C24 119.2(11) . . ?
C28 C23 C22 121.4(12) . . ?
C24 C23 C22 119.2(12) . . ?
C25 C24 C23 121.3(12) . . ?
C26 C25 C24 118.8(12) . . ?
C26 C25 C73 121.5(12) . . ?
C24 C25 C73 119.5(12) . . ?
C25 C26 C27 121.9(13) . . ?
C28 C27 C26 117.5(12) . . ?
C28 C27 C15 121.3(12) . . ?
C26 C27 C15 121.1(12) . . ?
C25 C73 C75 111.7(12) . . ?
C25 C73 C74 118.7(16) . . ?
C75 C73 C74 106.6(15) . . ?
C25 C73 C76 108.2(13) . . ?
C75 C73 C76 104.4(12) . . ?
C74 C73 C76 106.1(14) . . ?
C34 C22 C23 117.1(14) . . ?
C87 O12 C35 119.1(12) . . ?
C30 C35 C34 121.7(11) . . ?
C30 C35 O12 119.0(11) . . ?
C34 C35 O12 119.2(12) . . ?
C35 C30 C31 117.3(11) . . ?
C35 C30 C29 124.2(11) . . ?
C31 C30 C29 118.3(12) . . ?
C32 C31 C30 121.8(13) . . ?
C31 C32 C33 119.5(12) . . ?
C31 C32 C77 121.9(12) . . ?
C33 C32 C77 118.4(11) . . ?
C32 C33 C34 120.6(12) . . ?
C35 C34 C33 118.9(13) . . ?
C35 C34 C22 122.3(12) . . ?
C33 C34 C22 118.3(12) . . ?
C32 C77 C80 112.5(15) . . ?
C32 C77 C79 107.5(14) . . ?
C80 C77 C79 106.3(16) . . ?
C32 C77 C78 118(2) . . ?
C80 C77 C78 109(2) . . ?
C79 C77 C78 102.7(19) . . ?
C41 C29 C30 116.7(13) . . ?
C42 O13 C55 123.3(10) . . ?
C37 C42 O13 119.1(11) . . ?
C37 C42 C41 121.3(11) . . ?
O13 C42 C41 119.6(12) . . ?
C38 C37 C42 118.7(11) . . ?
C38 C37 C36 122.0(12) . . ?
C42 C37 C36 119.3(11) . . ?
C37 C38 C39 122.3(13) . . ?
C40 C39 C38 117.4(12) . . ?
C40 C39 C81 120.3(12) . . ?
C38 C39 C81 122.3(13) . . ?
C39 C40 C41 123.0(13) . . ?
C42 C41 C40 116.8(13) . . ?
C42 C41 C29 125.4(12) . . ?
C40 C41 C29 117.8(13) . . ?
C39 C81 C82 115.6(15) . . ?
C39 C81 C84 108.3(14) . . ?
C82 C81 C84 106.1(14) . . ?
C39 C81 C83 113.1(14) . . ?
C82 C81 C83 105.7(14) . . ?
C84 C81 C83 107.6(14) . . ?
C37 C36 C6 115.1(12) . . ?
C7 O8 C85 108.1(10) . . ?
C2 C7 O8 121.7(11) . . ?
C2 C7 C6 120.4(10) . . ?
O8 C7 C6 117.8(10) . . ?
C7 C2 C3 119.0(11) . . ?
C7 C2 C1 121.3(11) . . ?
C3 C2 C1 119.5(11) . . ?
C2 C3 C4 122.6(12) . . ?
C5 C4 C3 116.5(11) . . ?
C5 C4 C61 121.1(11) . . ?
C3 C4 C61 122.3(11) . . ?
C4 C5 C6 121.7(12) . . ?
C7 C6 C5 119.0(11) . . ?
C7 C6 C36 119.7(10) . . ?
C5 C6 C36 121.3(11) . . ?
C4 C61 C63 114.4(13) . . ?
C4 C61 C64 111.1(13) . . ?
C63 C61 C64 109.4(12) . . ?
C4 C61 C62 105.0(15) . . ?
C63 C61 C62 108.3(14) . . ?
C64 C61 C62 108.3(15) . . ?
C13 C1 C2 113.9(13) . . ?
C14 O9 C43 114.5(10) . . ?
C13 C14 C9 123.0(11) . . ?
C13 C14 O9 121.1(11) . . ?
C9 C14 O9 115.8(11) . . ?
C10 C9 C14 117.6(12) . . ?
C10 C9 C8 120.7(12) . . ?
C14 C9 C8 121.4(11) . . ?
C9 C10 C11 121.3(12) . . ?
C12 C11 C10 119.8(11) . . ?
C12 C11 C65 119.1(12) . . ?
C10 C11 C65 121.1(12) . . ?
C11 C12 C13 120.8(13) . . ?
C14 C13 C12 117.4(12) . . ?
C14 C13 C1 124.3(12) . . ?
C12 C13 C1 117.8(13) . . ?
C11 C65 C68 109.7(12) . . ?
C11 C65 C66 116.4(17) . . ?
C68 C65 C66 106.3(15) . . ?
C11 C65 C67 109.2(14) . . ?
C68 C65 C67 109.1(14) . . ?
C66 C65 C67 105.8(16) . . ?
C20 C8 C9 115.2(12) . . ?
C21 O10 C86 111.4(10) . . ?
C20 C21 C16 124.2(10) . . ?
C20 C21 O10 115.8(10) . . ?
C16 C21 O10 119.8(10) . . ?
C21 C16 C17 117.1(10) . . ?
C21 C16 C15 118.2(11) . . ?
C17 C16 C15 124.7(11) . . ?
C18 C17 C16 120.5(11) . . ?
C17 C18 C19 120.4(11) . . ?
C17 C18 C69 119.2(12) . . ?
C19 C18 C69 120.1(12) . . ?
C18 C19 C20 121.6(12) . . ?
C21 C20 C19 115.8(11) . . ?
C21 C20 C8 125.1(11) . . ?
C19 C20 C8 118.8(12) . . ?
C18 C69 C72 108.0(15) . . ?
C18 C69 C70 118.1(17) . . ?
C72 C69 C70 104.8(16) . . ?
C18 C69 C71 113.0(15) . . ?
C72 C69 C71 101.8(15) . . ?
C70 C69 C71 109.6(16) . . ?
C16 C15 C27 113.1(11) . . ?
C50 C49 O11 111.6(10) . . ?
N4 C50 N3 108.7(11) . . ?
N4 C50 C49 125.7(13) . . ?
N3 C50 C49 125.6(13) . . ?
C50 N3 C51 107.8(12) . . ?
C50 N3 Cu2 135.8(10) . . ?
C51 N3 Cu2 116.3(9) . . ?
N3 C51 C52 107.1(12) . . ?
N4 C52 C51 106.4(13) . . ?
C50 N4 C52 109.9(12) . . ?
C50 N4 C53 125.6(13) . . ?
C52 N4 C53 124.2(13) . . ?
O13 C55 C56 107.7(11) . . ?
N5 C56 N6 112.5(10) . . ?
N5 C56 C55 123.6(12) . . ?
N6 C56 C55 123.8(12) . . ?
C56 N5 C57 103.9(10) . . ?
C56 N5 Cu2 139.4(8) . . ?
C57 N5 Cu2 108.5(8) . . ?
C58 C57 N5 109.6(11) . . ?
N6 C58 C57 106.4(11) . . ?
C56 N6 C58 107.5(10) . . ?
C56 N6 C59 128.1(11) . . ?
C58 N6 C59 123.6(11) . . ?
O9 C43 C44 111.2(11) . . ?
N2 C44 N1 110.9(11) . . ?
N2 C44 C43 123.8(13) . . ?
N1 C44 C43 125.2(12) . . ?
C44 N1 C45 107.4(11) . . ?
C44 N1 Cu1 131.8(9) . . ?
C45 N1 Cu1 120.4(9) . . ?
N1 C45 C46 108.0(12) . . ?
C45 C46 N2 105.5(11) . . ?
C44 N2 C46 108.0(10) . . ?
C44 N2 C47 130.7(12) . . ?
C46 N2 C47 121.3(11) . . ?
C28' O11' C49' 112.3(9) . . ?
C23' C28' C27' 121.9(11) . . ?
C23' C28' O11' 119.8(10) . . ?
C27' C28' O11' 118.2(10) . . ?
C24' C23' C28' 118.3(11) . . ?
C24' C23' C22' 122.3(12) . . ?
C28' C23' C22' 119.0(11) . . ?
C23' C24' C25' 121.8(12) . . ?
C26' C25' C24' 117.1(11) . . ?
C26' C25' C73' 123.8(12) . . ?
C24' C25' C73' 119.0(12) . . ?
C25' C26' C27' 123.4(12) . . ?
C28' C27' C26' 117.3(12) . . ?
C28' C27' C15' 123.5(11) . . ?
C26' C27' C15' 119.2(12) . . ?
C25' C73' C76' 116.6(17) . . ?
C25' C73' C75' 110.6(14) . . ?
C76' C73' C75' 105.2(15) . . ?
C25' C73' C74' 113.3(12) . . ?
C76' C73' C74' 104.8(15) . . ?
C75' C73' C74' 105.3(13) . . ?
C23' C22' C34' 107.5(14) . . ?
C35' O12' C87' 114.0(10) . . ?
O12' C35' C30' 119.4(11) . . ?
O12' C35' C34' 118.2(11) . . ?
C30' C35' C34' 122.4(11) . . ?
C31' C30' C35' 118.9(12) . . ?
C31' C30' C29' 121.8(13) . . ?
C35' C30' C29' 119.1(12) . . ?
C30' C31' C32' 120.0(13) . . ?
C33' C32' C31' 118.6(12) . . ?
C33' C32' C77' 126.4(15) . . ?
C31' C32' C77' 114.3(14) . . ?
C32' C33' C34' 123.5(14) . . ?
C33' C34' C35' 116.4(13) . . ?
C33' C34' C22' 124.4(13) . . ?
C35' C34' C22' 119.2(12) . . ?
C32' C77' C78' 114.5(16) . . ?
C32' C77' C79' 109.5(17) . . ?
C78' C77' C79' 113.8(16) . . ?
C32' C77' C80' 118(2) . . ?
C78' C77' C80' 102.1(18) . . ?
C79' C77' C80' 97.8(17) . . ?
C30' C29' C41' 114.1(13) . . ?
C42' O13' C55' 120.9(9) . . ?
C37' C42' O13' 121.4(12) . . ?
C37' C42' C41' 121.3(12) . . ?
O13' C42' C41' 117.2(12) . . ?
C42' C37' C38' 119.6(12) . . ?
C42' C37' C36' 122.4(12) . . ?
C38' C37' C36' 117.7(13) . . ?
C37' C38' C39' 120.4(13) . . ?
C38' C39' C40' 118.2(12) . . ?
C38' C39' C81' 122.3(13) . . ?
C40' C39' C81' 119.4(12) . . ?
C41' C40' C39' 121.7(13) . . ?
C40' C41' C42' 117.9(13) . . ?
C40' C41' C29' 120.7(13) . . ?
C42' C41' C29' 121.4(13) . . ?
C39' C81' C84' 111.0(14) . . ?
C39' C81' C82' 111.3(14) . . ?
C84' C81' C82' 107.2(14) . . ?
C39' C81' C83' 110.4(13) . . ?
C84' C81' C83' 110.4(14) . . ?
C82' C81' C83' 106.4(13) . . ?
C37' C36' C6' 115.3(13) . . ?
C85' O8' C7' 110.9(9) . . ?
C2' C7' C6' 122.2(11) . . ?
C2' C7' O8' 120.1(10) . . ?
C6' C7' O8' 117.3(11) . . ?
C7' C2' C3' 118.7(11) . . ?
C7' C2' C1' 119.2(11) . . ?
C3' C2' C1' 122.1(12) . . ?
C4' C3' C2' 120.2(12) . . ?
C3' C4' C5' 120.7(11) . . ?
C3' C4' C61' 121.4(11) . . ?
C5' C4' C61' 117.6(11) . . ?
C4' C5' C6' 121.2(12) . . ?
C5' C6' C7' 116.3(12) . . ?
C5' C6' C36' 123.6(11) . . ?
C7' C6' C36' 119.7(11) . . ?
C4' C61' C63' 113.1(13) . . ?
C4' C61' C64' 113.5(13) . . ?
C63' C61' C64' 105.4(13) . . ?
C4' C61' C62' 112.2(13) . . ?
C63' C61' C62' 107.0(13) . . ?
C64' C61' C62' 105.0(12) . . ?
C2' C1' C13' 113.0(13) . . ?
C14' O9' C43' 115.3(9) . . ?
C9' C14' C13' 122.0(10) . . ?
C9' C14' O9' 120.5(11) . . ?
C13' C14' O9' 117.4(11) . . ?
C14' C9' C10' 117.7(11) . . ?
C14' C9' C8' 120.9(11) . . ?
C10' C9' C8' 120.9(12) . . ?
C11' C10' C9' 122.8(12) . . ?
C10' C11' C12' 117.3(11) . . ?
C10' C11' C65' 121.2(12) . . ?
C12' C11' C65' 121.5(12) . . ?
C13' C12' C11' 122.3(12) . . ?
C12' C13' C14' 117.8(11) . . ?
C12' C13' C1' 121.9(12) . . ?
C14' C13' C1' 120.2(12) . . ?
C11' C65' C66' 111.9(14) . . ?
C11' C65' C67' 113.6(17) . . ?
C66' C65' C67' 103.3(15) . . ?
C11' C65' C68' 112.6(19) . . ?
C66' C65' C68' 105.0(15) . . ?
C67' C65' C68' 109.7(17) . . ?
C9' C8' C20' 110.3(12) . . ?
C86' O10' C21' 115.9(9) . . ?
C16' C21' C20' 120.9(11) . . ?
C16' C21' O10' 117.1(10) . . ?
C20' C21' O10' 122.0(11) . . ?
C21' C16' C17' 119.6(11) . . ?
C21' C16' C15' 118.9(10) . . ?
C17' C16' C15' 121.3(11) . . ?
C16' C17' C18' 120.3(12) . . ?
C19' C18' C17' 118.7(11) . . ?
C19' C18' C69' 121.9(11) . . ?
C17' C18' C69' 118.7(11) . . ?
C18' C19' C20' 120.1(12) . . ?
C21' C20' C19' 120.1(12) . . ?
C21' C20' C8' 120.2(11) . . ?
C19' C20' C8' 119.6(12) . . ?
C18' C69' C71' 107.6(13) . . ?
C18' C69' C70' 113.3(13) . . ?
C71' C69' C70' 109.5(14) . . ?
C18' C69' C72' 116.3(15) . . ?
C71' C69' C72' 107.5(15) . . ?
C70' C69' C72' 102.5(14) . . ?
C16' C15' C27' 116.5(12) . . ?
O11' C49' C50' 110.8(9) . . ?
N4' C50' N3' 111.1(11) . . ?
N4' C50' C49' 123.7(13) . . ?
N3' C50' C49' 125.1(12) . . ?
C50' N3' C51' 106.3(11) . . ?
C50' N3' Cu1 134.4(9) . . ?
C51' N3' Cu1 119.3(10) . . ?
C52' C51' N3' 105.6(12) . . ?
N4' C52' C51' 108.1(12) . . ?
C50' N4' C52' 108.6(12) . . ?
C50' N4' C53' 129.9(13) . . ?
C52' N4' C53' 120.9(13) . . ?
C56' C55' O13' 107.5(10) . . ?
N5' C56' N6' 109.2(10) . . ?
N5' C56' C55' 127.7(11) . . ?
N6' C56' C55' 123.1(12) . . ?
C56' N5' C57' 107.1(10) . . ?
C56' N5' Cu1 138.9(9) . . ?
C57' N5' Cu1 109.6(8) . . ?
N5' C57' C58' 106.9(12) . . ?
N6' C58' C57' 104.9(11) . . ?
C56' N6' C58' 110.6(10) . . ?
C56' N6' C59' 125.3(12) . . ?
C58' N6' C59' 124.1(12) . . ?
C44' C43' O9' 107.3(10) . . ?
N1' C44' N2' 107.6(10) . . ?
N1' C44' C43' 126.1(11) . . ?
N2' C44' C43' 126.3(12) . . ?
C44' N1' C45' 107.0(10) . . ?
C44' N1' Cu2 128.3(9) . . ?
C45' N1' Cu2 124.6(9) . . ?
C46' C45' N1' 108.9(12) . . ?
N2' C46' C45' 104.5(12) . . ?
C44' N2' C46' 111.7(11) . . ?
C44' N2' C47' 122.9(13) . . ?
C46' N2' C47' 125.4(13) . . ?

loop_
_geom_bond_atom_site_label_1
_geom_bond_atom_site_label_2
_geom_bond_distance
_geom_bond_site_symmetry_2
_geom_bond_publ_flag
Cu1 O1 1.931(8) . ?
Cu1 O2 1.936(8) . ?
Cu1 N1 1.980(9) . ?
Cu1 N3' 2.025(9) . ?
Cu1 N5' 2.444(10) . ?
Cu1 Cu2 2.992(5) . ?
O1 Cu2 1.961(8) . ?
Cu2 O2 1.956(8) . ?
Cu2 N1' 2.004(9) . ?
Cu2 N3 2.017(9) . ?
Cu2 N5 2.472(10) . ?
C1A Cl1A 1.749(2) . ?
C1A Cl2A 1.750(3) . ?
C1B Cl1B 1.750(2) . ?
C1B Cl2B 1.750(3) . ?
C1C Cl2C 1.748(3) . ?
C1C Cl1C 1.754(3) . ?
C1D Cl1D 1.750(3) . ?
C1D Cl2D 1.751(2) . ?
C1E Cl2E 1.749(3) . ?
C1E Cl1E 1.750(3) . ?
O1F C2F 1.500(3) . ?
O1F C3F 1.500(3) . ?
C1F C2F 1.550(4) . ?
C3F C4F 1.550(3) . ?
Cl1H O4H 1.469(2) . ?
Cl1H O2H 1.468(3) . ?
Cl1H O3H 1.468(2) . ?
Cl1H O1H 1.471(3) . ?
Cl1G O2G 1.468(3) . ?
Cl1G O3G 1.469(9) . ?
Cl1G O1G 1.469(3) . ?
Cl1G O4G 1.471(2) . ?
O11 C28 1.434(13) . ?
O11 C49 1.456(19) . ?
C28 C23 1.380(14) . ?
C28 C27 1.405(14) . ?
C23 C24 1.407(14) . ?
C23 C22 1.516(14) . ?
C24 C25 1.380(14) . ?
C25 C26 1.380(15) . ?
C25 C73 1.516(14) . ?
C26 C27 1.417(15) . ?
C27 C15 1.53(2) . ?
C73 C75 1.526(16) . ?
C73 C74 1.547(17) . ?
C73 C76 1.563(15) . ?
C22 C34 1.48(2) . ?
O12 C87 1.43(2) . ?
O12 C35 1.436(13) . ?
C35 C30 1.388(14) . ?
C35 C34 1.389(14) . ?
C30 C31 1.434(14) . ?
C30 C29 1.525(15) . ?
C31 C32 1.358(14) . ?
C32 C33 1.393(14) . ?
C32 C77 1.507(14) . ?
C33 C34 1.406(14) . ?
C77 C80 1.527(17) . ?
C77 C79 1.539(17) . ?
C77 C78 1.543(19) . ?
C29 C41 1.45(2) . ?
O13 C42 1.403(13) . ?
O13 C55 1.437(19) . ?
C42 C37 1.397(14) . ?
C42 C41 1.415(15) . ?
C37 C38 1.397(14) . ?
C37 C36 1.495(14) . ?
C38 C39 1.399(15) . ?
C39 C40 1.384(15) . ?
C39 C81 1.489(15) . ?
C40 C41 1.421(15) . ?
C81 C82 1.541(16) . ?
C81 C84 1.546(16) . ?
C81 C83 1.573(16) . ?
C36 C6 1.59(2) . ?
O8 C7 1.386(12) . ?
O8 C85 1.47(2) . ?
C7 C2 1.384(13) . ?
C7 C6 1.395(14) . ?
C2 C3 1.394(14) . ?
C2 C1 1.525(14) . ?
C3 C4 1.401(14) . ?
C4 C5 1.395(15) . ?
C4 C61 1.501(13) . ?
C5 C6 1.408(14) . ?
C61 C63 1.535(15) . ?
C61 C64 1.547(15) . ?
C61 C62 1.538(16) . ?
C1 C13 1.51(2) . ?
O9 C14 1.420(13) . ?
O9 C43 1.404(19) . ?
C14 C13 1.395(14) . ?
C14 C9 1.407(14) . ?
C9 C10 1.388(13) . ?
C9 C8 1.510(14) . ?
C10 C11 1.410(14) . ?
C11 C12 1.386(14) . ?
C11 C65 1.515(14) . ?
C12 C13 1.422(15) . ?
C65 C68 1.514(15) . ?
C65 C66 1.544(17) . ?
C65 C67 1.555(16) . ?
C8 C20 1.47(2) . ?
O10 C21 1.428(12) . ?
O10 C86 1.48(2) . ?
C21 C20 1.394(14) . ?
C21 C16 1.404(14) . ?
C16 C17 1.413(13) . ?
C16 C15 1.496(14) . ?
C17 C18 1.382(14) . ?
C18 C19 1.389(14) . ?
C18 C69 1.515(14) . ?
C19 C20 1.416(14) . ?
C69 C72 1.542(17) . ?
C69 C70 1.542(17) . ?
C69 C71 1.555(17) . ?
C49 C50 1.454(14) . ?
C50 N4 1.353(13) . ?
C50 N3 1.364(14) . ?
N3 C51 1.399(14) . ?
C51 C52 1.406(16) . ?
C52 N4 1.374(15) . ?
N4 C53 1.489(15) . ?
C55 C56 1.465(14) . ?
C56 N5 1.350(14) . ?
C56 N6 1.362(13) . ?
N5 C57 1.412(14) . ?
C57 C58 1.394(14) . ?
C58 N6 1.370(13) . ?
N6 C59 1.493(14) . ?
C43 C44 1.478(14) . ?
C44 N2 1.338(14) . ?
C44 N1 1.353(14) . ?
N1 C45 1.395(14) . ?
C45 C46 1.404(15) . ?
C46 N2 1.426(14) . ?
N2 C47 1.488(14) . ?
O11' C28' 1.422(12) . ?
O11' C49' 1.483(17) . ?
C28' C23' 1.391(13) . ?
C28' C27' 1.402(14) . ?
C23' C24' 1.381(14) . ?
C23' C22' 1.531(14) . ?
C24' C25' 1.420(14) . ?
C25' C26' 1.374(14) . ?
C25' C73' 1.490(14) . ?
C26' C27' 1.391(14) . ?
C27' C15' 1.53(2) . ?
C73' C76' 1.537(17) . ?
C73' C75' 1.540(16) . ?
C73' C74' 1.558(15) . ?
C22' C34' 1.60(2) . ?
O12' C35' 1.382(13) . ?
O12' C87' 1.428(18) . ?
C35' C30' 1.400(14) . ?
C35' C34' 1.410(15) . ?
C30' C31' 1.383(14) . ?
C30' C29' 1.507(15) . ?
C31' C32' 1.421(15) . ?
C32' C33' 1.380(15) . ?
C32' C77' 1.512(16) . ?
C33' C34' 1.379(15) . ?
C77' C78' 1.501(17) . ?
C77' C79' 1.537(17) . ?
C77' C80' 1.592(18) . ?
C29' C41' 1.54(2) . ?
O13' C42' 1.402(13) . ?
O13' C55' 1.483(19) . ?
C42' C37' 1.379(14) . ?
C42' C41' 1.409(15) . ?
C37' C38' 1.400(14) . ?
C37' C36' 1.512(15) . ?
C38' C39' 1.404(15) . ?
C39' C40' 1.414(15) . ?
C39' C81' 1.500(14) . ?
C40' C41' 1.396(14) . ?
C81' C84' 1.523(16) . ?
C81' C82' 1.546(16) . ?
C81' C83' 1.560(16) . ?
C36' C6' 1.55(2) . ?
O8' C85' 1.41(2) . ?
O8' C7' 1.433(13) . ?
C7' C2' 1.385(14) . ?
C7' C6' 1.416(14) . ?
C2' C3' 1.398(14) . ?
C2' C1' 1.525(15) . ?
C3' C4' 1.368(14) . ?
C4' C5' 1.396(14) . ?
C4' C61' 1.522(14) . ?
C5' C6' 1.396(14) . ?
C61' C63' 1.523(16) . ?
C61' C64' 1.541(16) . ?
C61' C62' 1.562(15) . ?
C1' C13' 1.56(2) . ?
O9' C14' 1.411(13) . ?
O9' C43' 1.502(17) . ?
C14' C9' 1.375(14) . ?
C14' C13' 1.410(14) . ?
C9' C10' 1.416(14) . ?
C9' C8' 1.515(14) . ?
C10' C11' 1.383(14) . ?
C11' C12' 1.399(14) . ?
C11' C65' 1.495(15) . ?
C12' C13' 1.399(14) . ?
C65' C66' 1.531(16) . ?
C65' C67' 1.546(17) . ?
C65' C68' 1.554(18) . ?
C8' C20' 1.58(2) . ?
O10' C86' 1.398(18) . ?
O10' C21' 1.426(12) . ?
C21' C16' 1.382(14) . ?
C21' C20' 1.380(14) . ?
C16' C17' 1.395(13) . ?
C16' C15' 1.526(14) . ?
C17' C18' 1.420(14) . ?
C18' C19' 1.394(14) . ?
C18' C69' 1.500(13) . ?
C19' C20' 1.403(14) . ?
C69' C71' 1.508(16) . ?
C69' C70' 1.533(16) . ?
C69' C72' 1.561(17) . ?
C49' C50' 1.493(14) . ?
C50' N4' 1.345(14) . ?
C50' N3' 1.366(14) . ?
N3' C51' 1.440(14) . ?
C51' C52' 1.417(16) . ?
C52' N4' 1.374(14) . ?
N4' C53' 1.497(15) . ?
C55' C56' 1.488(14) . ?
C56' N5' 1.339(13) . ?
C56' N6' 1.352(13) . ?
N5' C57' 1.412(14) . ?
C57' C58' 1.421(15) . ?
C58' N6' 1.369(14) . ?
N6' C59' 1.474(14) . ?
C43' C44' 1.479(14) . ?
C44' N1' 1.342(13) . ?
C44' N2' 1.364(13) . ?
N1' C45' 1.413(14) . ?
C45' C46' 1.383(16) . ?
C46' N2' 1.361(14) . ?
N2' C47' 1.496(14) . ?
